data_7020199
loop_
_publ_author_name
'Choujaa, Hamid'
'Johnson, Andrew L.'
'Kociok-K\"ohn, Gabriele'
'Molloy, Kieran C.'

_publ_section_title
;
 The synthesis of W-O-W \m-oxo clusters by hydrolysis of tungsten
 aminoalkoxides and their structural characterisation.
;
_journal_issue 37
_journal_name_full 'Dalton transactions (Cambridge, England : 2003)'
_journal_page_first 11393
_journal_page_last 11401
_journal_paper_doi 10.1039/c2dt30966a
_journal_volume 41
_journal_year 2012
_chemical_formula_moiety '2(C42 H97 N12 O21 W6), C3 H8 O, 0.5(C6 H6)'
_chemical_formula_sum 'C90 H216 N24 O43 W12'
_chemical_formula_weight 4529.07
_chemical_name_systematic
;
?
;
_space_group_IT_number 2
_symmetry_cell_setting triclinic
_symmetry_space_group_name_Hall '-P 1'
_symmetry_space_group_name_H-M 'P -1'
_atom_sites_solution_hydrogens geom
_atom_sites_solution_primary direct
_atom_sites_solution_secondary difmap
_audit_creation_method SHELXL-97
_cell_angle_alpha 81.0700(10)
_cell_angle_beta 72.2060(10)
_cell_angle_gamma 87.8660(10)
_cell_formula_units_Z 2
_cell_length_a 17.8397(3)
_cell_length_b 18.8679(4)
_cell_length_c 22.7712(5)
_cell_measurement_reflns_used 228865
_cell_measurement_temperature 150(2)
_cell_measurement_theta_max 27.485
_cell_measurement_theta_min 2.910
_cell_volume 7209.2(3)
_computing_cell_refinement 'HKL Scalepack (Otwinski & Minor, 1997)'
_computing_data_collection 'Collect (Nonius BV, 1997-2000)'
_computing_data_reduction
;
DENZO-SCALEPACK Z. Otwinowski and W. Minor, "
Processing of X-ray Diffraction Data Collected in Oscillation Mode ",
Methods in Enzymology, Volume 276: Macromolecular Crystallography,
part A, p.307-326, 1997,C.W. Carter, Jr. & R. M. Sweet, Eds., Academic Press.
;
_computing_molecular_graphics 'ORTEP3 for Windows - Farrugia, L. J. J. Appl. Crystallogr. 1997, 30, 565'
_computing_publication_material
;
'WinGX publication routines, Farrugia,
L. J., J. Appl. Crystallogr., 1999, 32, 837-838
;
_computing_structure_refinement
;
SHELXL97 -Program for Crystal Structure Analysis (Release 97-2).
Sheldrick, G.M., Institut f\"ur Anorganische Chemie der Universit\"at,
Tammanstrasse 4, D-3400 G\"ottingen, Germany, 1998
;
_computing_structure_solution
;
SIR97- Altomare A., Burla M.C., Camalli M., Cascarano G.L., Giacovazzo C. ,
Guagliardi A., Moliterni A.G.G., Polidori G.,Spagna R.
(1999) J. Appl. Cryst. 32, 115-119
;
_diffrn_ambient_temperature 150(2)
_diffrn_measured_fraction_theta_full 0.884
_diffrn_measured_fraction_theta_max 0.884
_diffrn_measurement_device_type 'Nonius Kappa CCD'
_diffrn_measurement_method '316 1.9 degree images with \f and \w scans'
_diffrn_radiation_monochromator graphite
_diffrn_radiation_source 'fine-focus sealed tube'
_diffrn_radiation_type MoK\a
_diffrn_radiation_wavelength 0.71073
_diffrn_reflns_av_R_equivalents 0.0628
_diffrn_reflns_av_sigmaI/netI 0.0655
_diffrn_reflns_limit_h_max 23
_diffrn_reflns_limit_h_min -23
_diffrn_reflns_limit_k_max 24
_diffrn_reflns_limit_k_min -24
_diffrn_reflns_limit_l_max 29
_diffrn_reflns_limit_l_min -29
_diffrn_reflns_number 98234
_diffrn_reflns_theta_full 27.56
_diffrn_reflns_theta_max 27.56
_diffrn_reflns_theta_min 3.75
_diffrn_standards_decay_% 0
_diffrn_standards_number 0
_exptl_absorpt_coefficient_mu 9.605
_exptl_absorpt_correction_T_max 0.2496
_exptl_absorpt_correction_T_min 0.2496
_exptl_absorpt_correction_type multi-scan
_exptl_absorpt_process_details
;
multi-scan from symmetry-related measurements
Sortav (Blessing 1995)
;
_exptl_crystal_colour colourless
_exptl_crystal_density_diffrn 2.086
_exptl_crystal_density_method 'not measured'
_exptl_crystal_description block
_exptl_crystal_F_000 4312
_exptl_crystal_size_max 0.20
_exptl_crystal_size_mid 0.20
_exptl_crystal_size_min 0.20
_refine_diff_density_max 3.219
_refine_diff_density_min -2.357
_refine_diff_density_rms 0.230
_refine_ls_extinction_method none
_refine_ls_goodness_of_fit_ref 1.054
_refine_ls_hydrogen_treatment constr
_refine_ls_matrix_type full
_refine_ls_number_parameters 1572
_refine_ls_number_reflns 29500
_refine_ls_number_restraints 13
_refine_ls_restrained_S_all 1.054
_refine_ls_R_factor_all 0.0904
_refine_ls_R_factor_gt 0.0500
_refine_ls_shift/su_max 0.002
_refine_ls_shift/su_mean 0.000
_refine_ls_structure_factor_coef Fsqd
_refine_ls_weighting_details 'calc w=1/[\s^2^(Fo^2^)+(0.0564P)^2^+37.8803P] where P=(Fo^2^+2Fc^2^)/3'
_refine_ls_weighting_scheme calc
_refine_ls_wR_factor_gt 0.1113
_refine_ls_wR_factor_ref 0.1315
_reflns_number_gt 19920
_reflns_number_total 29500
_reflns_threshold_expression >2sigma(I)
_cod_data_source_file c2dt30966a.txt
_cod_data_source_block h05kcm32
_cod_database_code 7020199

loop_
_symmetry_equiv_pos_as_xyz
'x, y, z'
'-x, -y, -z'

loop_
_atom_site_label
_atom_site_type_symbol
_atom_site_fract_x
_atom_site_fract_y
_atom_site_fract_z
_atom_site_U_iso_or_equiv
_atom_site_adp_type
_atom_site_occupancy
_atom_site_symmetry_multiplicity
_atom_site_calc_flag
_atom_site_refinement_flags
_atom_site_disorder_assembly
_atom_site_disorder_group
W1 W 0.82296(2) 0.19507(2) 0.625242(18) 0.03995(11) Uani 1 1 d . . .
W2 W 0.76955(2) 0.16566(2) 0.802986(18) 0.03992(11) Uani 1 1 d . . .
W3 W 0.98594(2) 0.16306(2) 0.704736(19) 0.04080(11) Uani 1 1 d . . .
W4 W 0.79222(3) 0.38467(2) 0.65362(2) 0.04312(11) Uani 1 1 d . A .
W5 W 0.83355(3) 0.34804(3) 0.81227(2) 0.04924(12) Uani 1 1 d . . .
W6 W 1.00393(3) 0.36114(3) 0.65776(2) 0.04852(12) Uani 1 1 d . A .
W7 W 0.54746(2) 0.02388(2) 0.200492(18) 0.03758(10) Uani 1 1 d . . .
W8 W 0.67959(2) -0.00327(2) 0.308617(18) 0.04040(11) Uani 1 1 d . . .
W9 W 0.77241(2) 0.04987(2) 0.133170(18) 0.03749(10) Uani 1 1 d . . .
W10 W 0.56448(3) 0.22336(2) 0.17507(2) 0.04508(12) Uani 1 1 d . B .
W11 W 0.59727(3) 0.17657(3) 0.335160(19) 0.04401(11) Uani 1 1 d . . .
W12 W 0.77334(3) 0.22439(3) 0.18900(2) 0.04567(12) Uani 1 1 d . . .
O1 O 0.7692(4) 0.1898(4) 0.7255(3) 0.0381(16) Uani 1 1 d . . .
O2 O 0.8015(4) 0.2937(4) 0.6279(3) 0.0417(17) Uani 1 1 d . . .
O3 O 0.8458(4) 0.2015(4) 0.5453(3) 0.0497(19) Uani 1 1 d . . .
O4 O 0.7933(4) 0.0962(4) 0.6447(3) 0.0444(17) Uani 1 1 d . . .
O5 O 0.8986(4) 0.1669(4) 0.7666(3) 0.0411(17) Uani 1 1 d . . .
O6 O 0.7909(4) 0.2558(4) 0.8238(3) 0.0467(18) Uani 1 1 d . . .
O7 O 0.6710(4) 0.1622(4) 0.8449(3) 0.055(2) Uani 1 1 d . . .
O8 O 0.7833(5) 0.0655(4) 0.7987(4) 0.056(2) Uani 1 1 d . . .
O9 O 0.9165(4) 0.1869(4) 0.6387(3) 0.0417(17) Uani 1 1 d . . .
O10 O 1.0142(4) 0.2617(3) 0.6773(3) 0.0388(16) Uani 1 1 d . . .
O11 O 1.0541(4) 0.1447(5) 0.7443(4) 0.056(2) Uani 1 1 d . . .
O12 O 0.9692(5) 0.0672(4) 0.6924(4) 0.053(2) Uani 1 1 d . . .
O13 O 0.7834(4) 0.3643(4) 0.7335(3) 0.0440(17) Uani 1 1 d . . .
O14 O 0.6965(4) 0.3988(4) 0.6517(4) 0.055(2) Uani 1 1 d . . .
O15 O 0.8232(5) 0.4826(4) 0.6435(4) 0.056(2) Uani 1 1 d . . .
O16 O 0.9253(4) 0.3443(4) 0.7549(3) 0.0506(19) Uani 1 1 d . . .
O17 O 0.8599(5) 0.3371(5) 0.8797(3) 0.064(2) Uani 1 1 d . . .
O18 O 0.8238(5) 0.4504(4) 0.8039(4) 0.059(2) Uani 1 1 d . . .
O19 O 0.9183(4) 0.3682(4) 0.6337(3) 0.0459(18) Uani 1 1 d . . .
O20 O 1.0795(5) 0.3716(5) 0.5887(4) 0.073(3) Uani 1 1 d . . .
O21 O 1.0008(5) 0.4576(4) 0.6753(5) 0.069(3) Uani 1 1 d . . .
O22 O 0.5862(4) 0.0101(4) 0.2639(3) 0.0405(16) Uani 1 1 d . . .
O23 O 0.5391(4) 0.1254(4) 0.1826(3) 0.0426(17) Uani 1 1 d . . .
O24 O 0.4494(4) 0.0061(4) 0.2368(3) 0.0508(19) Uani 1 1 d . . .
O25 O 0.5758(4) -0.0685(4) 0.1747(4) 0.0473(18) Uani 1 1 d . . .
O26 O 0.7440(4) 0.0305(4) 0.2344(3) 0.0422(17) Uani 1 1 d . . .
O27 O 0.6310(4) 0.0808(4) 0.3393(3) 0.0446(17) Uani 1 1 d . . .
O28 O 0.7403(4) -0.0165(5) 0.3549(4) 0.059(2) Uani 1 1 d . . .
O29 O 0.6778(5) -0.0995(4) 0.2931(4) 0.056(2) Uani 1 1 d . . .
O30 O 0.6704(4) 0.0510(4) 0.1396(3) 0.0385(16) Uani 1 1 d . . .
O31 O 0.7921(4) 0.1426(4) 0.1485(3) 0.0407(16) Uani 1 1 d . . .
O32 O 0.8176(4) 0.0653(4) 0.0541(3) 0.0476(18) Uani 1 1 d . . .
O33 O 0.7830(4) -0.0519(4) 0.1442(3) 0.0428(17) Uani 1 1 d . . .
O34 O 0.5559(4) 0.1869(4) 0.2734(3) 0.0455(18) Uani 1 1 d . . .
O35 O 0.5503(5) 0.2499(5) 0.1042(3) 0.061(2) Uani 1 1 d . . .
O36 O 0.5520(5) 0.3144(4) 0.2030(4) 0.060(2) Uani 1 1 d . B .
O37 O 0.7115(4) 0.1917(4) 0.2654(3) 0.0433(17) Uani 1 1 d . . .
O38 O 0.5163(5) 0.1630(5) 0.4012(3) 0.060(2) Uani 1 1 d . . .
O39 O 0.6085(5) 0.2770(4) 0.3356(4) 0.053(2) Uani 1 1 d . . .
O40 O 0.6680(4) 0.2232(4) 0.1579(3) 0.0482(18) Uani 1 1 d . . .
O41 O 0.8648(4) 0.2265(5) 0.1994(4) 0.061(2) Uani 1 1 d . . .
O42 O 0.7448(5) 0.3217(4) 0.1943(4) 0.064(2) Uani 1 1 d . C .
N1 N 0.6841(5) 0.1950(5) 0.6385(4) 0.048(2) Uani 1 1 d . . .
N2 N 0.7242(7) -0.0046(6) 0.5734(5) 0.064(3) Uani 1 1 d . . .
N3 N 0.8066(5) 0.1174(6) 0.8910(4) 0.055(3) Uani 1 1 d . . .
N4 N 0.8483(10) -0.1111(8) 0.8536(9) 0.109(5) Uani 1 1 d . . .
N5 N 1.0835(6) 0.1476(6) 0.6104(5) 0.061(3) Uani 1 1 d . . .
N6 N 1.0421(9) -0.0857(9) 0.6081(8) 0.105(5) Uani 1 1 d . . .
N7 N 0.8414(6) 0.4220(6) 0.5416(5) 0.062(3) Uani 1 1 d . . .
N9 N 0.7047(7) 0.3699(6) 0.8722(5) 0.070(3) Uani 1 1 d . . .
N10 N 0.7662(11) 0.5785(8) 0.9115(7) 0.103(5) Uani 1 1 d . . .
N11 N 1.0955(7) 0.3646(6) 0.7143(5) 0.066(3) Uani 1 1 d D . .
N13 N 0.5221(5) 0.0316(5) 0.1029(4) 0.046(2) Uani 1 1 d . . .
N14 N 0.5786(10) -0.1847(7) 0.0572(6) 0.101(5) Uani 1 1 d . . .
N15 N 0.5695(5) -0.0585(5) 0.3894(4) 0.048(2) Uani 1 1 d . . .
N16 N 0.5636(7) -0.2652(6) 0.3202(6) 0.074(3) Uani 1 1 d . . .
H16 H 0.5164 -0.2415 0.3346 0.089 Uiso 1 1 calc R . .
N17 N 0.9006(5) 0.0304(5) 0.1445(4) 0.051(2) Uani 1 1 d . . .
N18 N 0.8934(6) -0.1574(6) 0.0650(6) 0.069(3) Uani 1 1 d . . .
N19 N 0.4265(6) 0.2331(6) 0.2250(5) 0.061(3) Uani 1 1 d . . .
N20 N 0.4252(12) 0.4386(8) 0.3024(10) 0.131(7) Uani 1 1 d . . .
N21 N 0.6759(6) 0.1830(5) 0.3995(4) 0.052(2) Uani 1 1 d . . .
N22 N 0.6484(8) 0.4130(6) 0.4213(7) 0.083(4) Uani 1 1 d . . .
N23 N 0.8234(6) 0.2848(6) 0.0858(5) 0.064(3) Uani 1 1 d . . .
N24 N 0.7540(13) 0.5076(8) 0.1273(9) 0.131(7) Uani 1 1 d D . .
C1 C 0.7150(7) 0.0667(7) 0.6591(7) 0.062(3) Uani 1 1 d . . .
H1 H 0.6906 0.0602 0.7054 0.074 Uiso 1 1 calc R . .
C2 C 0.6689(7) 0.1213(7) 0.6306(6) 0.058(3) Uani 1 1 d . . .
H2A H 0.6822 0.1185 0.5856 0.069 Uiso 1 1 calc R . .
H2B H 0.6121 0.1100 0.6499 0.069 Uiso 1 1 calc R . .
C3 C 0.6653(8) 0.2457(8) 0.5896(6) 0.066(4) Uani 1 1 d . . .
H3A H 0.6105 0.2384 0.5914 0.099 Uiso 1 1 calc R . .
H3B H 0.7003 0.2377 0.5488 0.099 Uiso 1 1 calc R . .
H3C H 0.6725 0.2948 0.5961 0.099 Uiso 1 1 calc R . .
C4 C 0.6315(7) 0.2099(8) 0.6984(6) 0.064(4) Uani 1 1 d . . .
H4A H 0.6510 0.2520 0.7098 0.097 Uiso 1 1 calc R . .
H4B H 0.6297 0.1683 0.7305 0.097 Uiso 1 1 calc R . .
H4C H 0.5785 0.2192 0.6950 0.097 Uiso 1 1 calc R . .
C5 C 0.7187(8) -0.0058(7) 0.6384(6) 0.062(3) Uani 1 1 d . . .
H5A H 0.7648 -0.0316 0.6464 0.074 Uiso 1 1 calc R . .
H5B H 0.6710 -0.0336 0.6646 0.074 Uiso 1 1 calc R . .
C6 C 0.8032(9) 0.0223(9) 0.5327(7) 0.082(5) Uani 1 1 d . . .
H6A H 0.8438 -0.0096 0.5425 0.123 Uiso 1 1 calc R . .
H6B H 0.8117 0.0708 0.5398 0.123 Uiso 1 1 calc R . .
H6C H 0.8061 0.0233 0.4889 0.123 Uiso 1 1 calc R . .
C7 C 0.7082(9) -0.0734(8) 0.5606(8) 0.084(5) Uani 1 1 d . . .
H7A H 0.7458 -0.1083 0.5713 0.126 Uiso 1 1 calc R . .
H7B H 0.7131 -0.0703 0.5163 0.126 Uiso 1 1 calc R . .
H7C H 0.6545 -0.0888 0.5857 0.126 Uiso 1 1 calc R . .
C8 C 0.7961(10) 0.0129(8) 0.8433(7) 0.084(5) Uani 1 1 d D . .
H8 H 0.7432 -0.0011 0.8736 0.100 Uiso 1 1 calc R . .
C9 C 0.8377(10) 0.0435(8) 0.8761(8) 0.086(5) Uani 1 1 d . . .
H9A H 0.8940 0.0481 0.8510 0.103 Uiso 1 1 calc R . .
H9B H 0.8341 0.0112 0.9155 0.103 Uiso 1 1 calc R . .
C10 C 0.7385(9) 0.1139(14) 0.9452(6) 0.139(10) Uani 1 1 d . . .
H10A H 0.6954 0.0890 0.9381 0.208 Uiso 1 1 calc R . .
H10B H 0.7221 0.1625 0.9531 0.208 Uiso 1 1 calc R . .
H10C H 0.7514 0.0875 0.9814 0.208 Uiso 1 1 calc R . .
C11 C 0.8710(9) 0.1550(7) 0.9018(6) 0.066(4) Uani 1 1 d . . .
H11A H 0.8522 0.2012 0.9150 0.098 Uiso 1 1 calc R . .
H11B H 0.9151 0.1631 0.8632 0.098 Uiso 1 1 calc R . .
H11C H 0.8886 0.1256 0.9345 0.098 Uiso 1 1 calc R . .
C12 C 0.8294(10) -0.0560(9) 0.8125(8) 0.095(5) Uani 1 1 d D . .
H12A H 0.7897 -0.0740 0.7960 0.114 Uiso 1 1 calc R . .
H12B H 0.8771 -0.0422 0.7769 0.114 Uiso 1 1 calc R . .
C13 C 0.897(2) -0.1627(10) 0.8209(11) 0.174(13) Uani 1 1 d . . .
H13A H 0.8691 -0.1843 0.7971 0.261 Uiso 1 1 calc R . .
H13B H 0.9107 -0.2003 0.8509 0.261 Uiso 1 1 calc R . .
H13C H 0.9455 -0.1392 0.7923 0.261 Uiso 1 1 calc R . .
C14 C 0.7757(17) -0.1525(14) 0.8923(12) 0.158(10) Uani 1 1 d . . .
H14A H 0.7359 -0.1196 0.9126 0.237 Uiso 1 1 calc R . .
H14B H 0.7883 -0.1879 0.9242 0.237 Uiso 1 1 calc R . .
H14C H 0.7552 -0.1773 0.8656 0.237 Uiso 1 1 calc R . .
C15 C 1.0094(10) 0.0336(8) 0.6411(6) 0.083(5) Uani 1 1 d . . .
H15 H 0.9780 0.0489 0.6117 0.099 Uiso 1 1 calc R . .
C16 C 1.0824(11) 0.0681(11) 0.6087(10) 0.126(9) Uani 1 1 d . . .
H16A H 1.0972 0.0603 0.5646 0.152 Uiso 1 1 calc R . .
H16B H 1.1228 0.0451 0.6268 0.152 Uiso 1 1 calc R . .
C17 C 1.0710(10) 0.1885(14) 0.5555(6) 0.128(9) Uani 1 1 d . . .
H17A H 1.0529 0.2366 0.5641 0.192 Uiso 1 1 calc R . .
H17B H 1.0311 0.1645 0.5438 0.192 Uiso 1 1 calc R . .
H17C H 1.1205 0.1924 0.5212 0.192 Uiso 1 1 calc R . .
C18 C 1.1615(7) 0.1629(8) 0.6122(6) 0.063(3) Uani 1 1 d . . .
H18A H 1.2009 0.1475 0.5761 0.095 Uiso 1 1 calc R . .
H18B H 1.1691 0.1371 0.6507 0.095 Uiso 1 1 calc R . .
H18C H 1.1673 0.2146 0.6110 0.095 Uiso 1 1 calc R . .
C19 C 0.9940(12) -0.0454(10) 0.6559(10) 0.112(7) Uani 1 1 d . . .
H19A H 1.0040 -0.0635 0.6960 0.135 Uiso 1 1 calc R . .
H19B H 0.9378 -0.0544 0.6614 0.135 Uiso 1 1 calc R . .
C20 C 1.0055(16) -0.0877(14) 0.5623(12) 0.153(10) Uani 1 1 d . . .
H20A H 0.9486 -0.0947 0.5820 0.230 Uiso 1 1 calc R . .
H20B H 1.0267 -0.1274 0.5392 0.230 Uiso 1 1 calc R . .
H20C H 1.0154 -0.0423 0.5334 0.230 Uiso 1 1 calc R . .
C21 C 1.0421(12) -0.1600(11) 0.6407(12) 0.134(9) Uani 1 1 d . . .
H21A H 0.9885 -0.1740 0.6668 0.202 Uiso 1 1 calc R . .
H21B H 1.0769 -0.1626 0.6670 0.202 Uiso 1 1 calc R . .
H21C H 1.0610 -0.1927 0.6099 0.202 Uiso 1 1 calc R . .
C24 C 0.7778(12) 0.4175(18) 0.5151(8) 0.178(14) Uani 1 1 d . A .
H24A H 0.7274 0.4240 0.5464 0.266 Uiso 1 1 calc R . .
H24B H 0.7782 0.3704 0.5020 0.266 Uiso 1 1 calc R . .
H24C H 0.7847 0.4551 0.4789 0.266 Uiso 1 1 calc R . .
C25 C 0.9097(9) 0.3837(9) 0.5081(6) 0.085(5) Uani 1 1 d . A .
H25A H 0.9339 0.4111 0.4666 0.128 Uiso 1 1 calc R . .
H25B H 0.8931 0.3364 0.5037 0.128 Uiso 1 1 calc R . .
H25C H 0.9481 0.3779 0.5314 0.128 Uiso 1 1 calc R . .
N8 N 0.8294(16) 0.6504(13) 0.6326(15) 0.095(11) Uani 0.55(3) 1 d PD A 1
C22 C 0.8380(17) 0.5340(12) 0.5911(11) 0.048(6) Uiso 0.55(3) 1 d PD A 1
H22 H 0.7862 0.5492 0.5851 0.058 Uiso 0.55(3) 1 calc PR A 1
C23 C 0.8816(19) 0.4949(13) 0.5378(12) 0.062(7) Uiso 0.55(3) 1 d P A 1
H23A H 0.9364 0.4862 0.5388 0.075 Uiso 0.55(3) 1 calc PR A 1
H23B H 0.8838 0.5253 0.4978 0.075 Uiso 0.55(3) 1 calc PR A 1
C26 C 0.8813(17) 0.6020(14) 0.5945(19) 0.084(10) Uiso 0.55(3) 1 d PD A 1
H26A H 0.9249 0.5875 0.6121 0.100 Uiso 0.55(3) 1 calc PR A 1
H26B H 0.9047 0.6278 0.5517 0.100 Uiso 0.55(3) 1 calc PR A 1
C27 C 0.866(3) 0.717(2) 0.6184(19) 0.106(12) Uiso 0.55(3) 1 d P A 1
H27A H 0.8269 0.7533 0.6335 0.158 Uiso 0.55(3) 1 calc PR A 1
H27B H 0.8892 0.7289 0.5731 0.158 Uiso 0.55(3) 1 calc PR A 1
H27C H 0.9072 0.7160 0.6386 0.158 Uiso 0.55(3) 1 calc PR A 1
C28 C 0.807(3) 0.622(2) 0.7015(18) 0.104(12) Uiso 0.55(3) 1 d P A 1
H28A H 0.8526 0.6248 0.7165 0.156 Uiso 0.55(3) 1 calc PR A 1
H28B H 0.7903 0.5713 0.7083 0.156 Uiso 0.55(3) 1 calc PR A 1
H28C H 0.7638 0.6498 0.7243 0.156 Uiso 0.55(3) 1 calc PR A 1
N8A N 0.889(3) 0.6311(15) 0.6224(12) 0.094(15) Uani 0.45(3) 1 d P A 2
C22A C 0.873(3) 0.5225(18) 0.5777(16) 0.065(9) Uiso 0.45(3) 1 d P A 2
H22A H 0.9302 0.5125 0.5684 0.078 Uiso 0.45(3) 1 calc PR A 2
C23A C 0.840(2) 0.4980(17) 0.5344(15) 0.067(9) Uiso 0.45(3) 1 d P A 2
H23C H 0.7854 0.5148 0.5415 0.080 Uiso 0.45(3) 1 calc PR A 2
H23D H 0.8712 0.5181 0.4913 0.080 Uiso 0.45(3) 1 calc PR A 2
C26A C 0.855(3) 0.5977(19) 0.5822(17) 0.074(11) Uiso 0.45(3) 1 d P A 2
H26C H 0.7975 0.6027 0.5974 0.088 Uiso 0.45(3) 1 calc PR A 2
H26D H 0.8738 0.6253 0.5396 0.088 Uiso 0.45(3) 1 calc PR A 2
C27A C 0.912(3) 0.707(2) 0.602(2) 0.090(12) Uiso 0.45(3) 1 d P A 2
H27D H 0.9695 0.7110 0.5856 0.135 Uiso 0.45(3) 1 calc PR A 2
H27E H 0.8926 0.7333 0.6371 0.135 Uiso 0.45(3) 1 calc PR A 2
H27F H 0.8890 0.7265 0.5688 0.135 Uiso 0.45(3) 1 calc PR A 2
C28A C 0.847(3) 0.616(2) 0.6847(19) 0.084(12) Uiso 0.45(3) 1 d P A 2
H28D H 0.7930 0.6334 0.6907 0.126 Uiso 0.45(3) 1 calc PR A 2
H28E H 0.8718 0.6408 0.7091 0.126 Uiso 0.45(3) 1 calc PR A 2
H28F H 0.8462 0.5645 0.6986 0.126 Uiso 0.45(3) 1 calc PR A 2
C29 C 0.7672(10) 0.4887(8) 0.8437(8) 0.086(5) Uani 1 1 d . . .
H29 H 0.7352 0.5166 0.8190 0.103 Uiso 1 1 calc R . .
C30 C 0.7147(12) 0.4379(11) 0.8932(9) 0.118(7) Uani 1 1 d . . .
H30A H 0.6626 0.4603 0.9081 0.142 Uiso 1 1 calc R . .
H30B H 0.7364 0.4278 0.9288 0.142 Uiso 1 1 calc R . .
C31 C 0.6736(11) 0.3162(9) 0.9281(7) 0.098(6) Uani 1 1 d . . .
H31A H 0.7050 0.3173 0.9565 0.148 Uiso 1 1 calc R . .
H31B H 0.6763 0.2684 0.9159 0.148 Uiso 1 1 calc R . .
H31C H 0.6187 0.3271 0.9492 0.148 Uiso 1 1 calc R . .
C32 C 0.6484(10) 0.3765(13) 0.8375(8) 0.116(7) Uani 1 1 d . . .
H32A H 0.5990 0.3957 0.8623 0.174 Uiso 1 1 calc R . .
H32B H 0.6384 0.3293 0.8285 0.174 Uiso 1 1 calc R . .
H32C H 0.6695 0.4091 0.7982 0.174 Uiso 1 1 calc R . .
C33 C 0.8115(15) 0.5420(11) 0.8659(11) 0.159(12) Uani 1 1 d . . .
H33A H 0.8521 0.5154 0.8817 0.191 Uiso 1 1 calc R . .
H33B H 0.8392 0.5773 0.8295 0.191 Uiso 1 1 calc R . .
C34 C 0.720(2) 0.6333(15) 0.8902(16) 0.196(14) Uani 1 1 d . . .
H34A H 0.6806 0.6489 0.9260 0.293 Uiso 1 1 calc R . .
H34B H 0.6941 0.6149 0.8634 0.293 Uiso 1 1 calc R . .
H34C H 0.7544 0.6740 0.8663 0.293 Uiso 1 1 calc R . .
C35 C 0.810(2) 0.6169(18) 0.9373(18) 0.220(17) Uani 1 1 d . . .
H35A H 0.8326 0.5836 0.9646 0.329 Uiso 1 1 calc R . .
H35B H 0.7754 0.6506 0.9617 0.329 Uiso 1 1 calc R . .
H35C H 0.8521 0.6436 0.9039 0.329 Uiso 1 1 calc R . .
C36 C 1.0582(16) 0.4899(12) 0.6911(15) 0.044(7) Uiso 0.46(4) 1 d PD A 1
H36 H 1.0951 0.4977 0.6476 0.053 Uiso 0.46(4) 1 calc PR A 1
C37 C 1.1064(19) 0.4344(14) 0.7144(17) 0.061(9) Uiso 0.46(4) 1 d PD A 1
H37A H 1.1620 0.4459 0.6901 0.073 Uiso 0.46(4) 1 calc PR A 1
H37B H 1.1007 0.4402 0.7580 0.073 Uiso 0.46(4) 1 calc PR A 1
C40 C 1.049(2) 0.5577(18) 0.6947(18) 0.065(9) Uiso 0.46(4) 1 d P A 1
H40A H 0.9914 0.5664 0.7081 0.077 Uiso 0.46(4) 1 calc PR A 1
H40B H 1.0701 0.5840 0.6519 0.077 Uiso 0.46(4) 1 calc PR A 1
N12 N 1.083(3) 0.592(2) 0.7356(18) 0.060(11) Uani 0.46(4) 1 d PD A 1
C41 C 1.114(4) 0.663(3) 0.703(3) 0.13(2) Uiso 0.46(4) 1 d PD A 1
H41A H 1.1475 0.6583 0.6607 0.196 Uiso 0.46(4) 1 calc PR A 1
H41B H 1.1454 0.6822 0.7257 0.196 Uiso 0.46(4) 1 calc PR A 1
H41C H 1.0705 0.6952 0.7008 0.196 Uiso 0.46(4) 1 calc PR A 1
C42 C 1.040(3) 0.613(4) 0.791(2) 0.100(15) Uiso 0.46(4) 1 d P A 1
H42A H 1.0141 0.5710 0.8199 0.150 Uiso 0.46(4) 1 calc PR A 1
H42B H 1.0005 0.6479 0.7838 0.150 Uiso 0.46(4) 1 calc PR A 1
H42C H 1.0755 0.6352 0.8086 0.150 Uiso 0.46(4) 1 calc PR A 1
C36A C 1.0316(18) 0.4846(14) 0.7224(17) 0.065(8) Uiso 0.54(4) 1 d P A 2
H36A H 0.9847 0.4695 0.7592 0.078 Uiso 0.54(4) 1 calc PR A 2
C37A C 1.079(2) 0.4350(11) 0.7378(15) 0.067(8) Uiso 0.54(4) 1 d PD A 2
H37C H 1.0599 0.4234 0.7838 0.081 Uiso 0.54(4) 1 calc PR A 2
H37D H 1.1310 0.4589 0.7274 0.081 Uiso 0.54(4) 1 calc PR A 2
C40A C 1.0202(19) 0.5568(15) 0.7215(16) 0.067(8) Uiso 0.54(4) 1 d P A 2
H40C H 0.9638 0.5652 0.7421 0.081 Uiso 0.54(4) 1 calc PR A 2
H40D H 1.0331 0.5804 0.6776 0.081 Uiso 0.54(4) 1 calc PR A 2
N12A N 1.066(4) 0.589(3) 0.751(4) 0.17(3) Uani 0.54(4) 1 d PD A 2
C41A C 1.128(4) 0.627(4) 0.707(3) 0.14(2) Uiso 0.54(4) 1 d P A 2
H41D H 1.1620 0.6460 0.7279 0.216 Uiso 0.54(4) 1 calc PR A 2
H41E H 1.1081 0.6670 0.6833 0.216 Uiso 0.54(4) 1 calc PR A 2
H41F H 1.1589 0.5952 0.6786 0.216 Uiso 0.54(4) 1 calc PR A 2
C42A C 1.016(4) 0.646(4) 0.780(3) 0.20(3) Uiso 0.54(4) 1 d PD A 2
H42D H 0.9686 0.6240 0.8115 0.293 Uiso 0.54(4) 1 calc PR A 2
H42E H 1.0016 0.6789 0.7483 0.293 Uiso 0.54(4) 1 calc PR A 2
H42F H 1.0455 0.6715 0.8005 0.293 Uiso 0.54(4) 1 calc PR A 2
C38 C 1.1726(11) 0.3467(15) 0.6800(12) 0.156(11) Uani 1 1 d . A .
H38A H 1.1904 0.3805 0.6411 0.235 Uiso 1 1 calc R . .
H38B H 1.1725 0.2979 0.6705 0.235 Uiso 1 1 calc R . .
H38C H 1.2084 0.3495 0.7049 0.235 Uiso 1 1 calc R . .
C39 C 1.0781(14) 0.3172(11) 0.7737(10) 0.149(11) Uani 1 1 d . A .
H39A H 1.0822 0.2672 0.7664 0.224 Uiso 1 1 calc R . .
H39B H 1.0247 0.3261 0.7996 0.224 Uiso 1 1 calc R . .
H39C H 1.1159 0.3264 0.7952 0.224 Uiso 1 1 calc R . .
C43 C 0.5676(12) -0.0895(9) 0.1207(8) 0.096(6) Uani 1 1 d . . .
H43 H 0.5104 -0.1010 0.1410 0.115 Uiso 1 1 calc R . .
C44 C 0.553(2) -0.0358(9) 0.0813(10) 0.174(14) Uani 1 1 d . . .
H44A H 0.5148 -0.0538 0.0630 0.208 Uiso 1 1 calc R . .
H44B H 0.6023 -0.0243 0.0468 0.208 Uiso 1 1 calc R . .
C45 C 0.4390(9) 0.0402(16) 0.1101(7) 0.145(11) Uani 1 1 d . . .
H45A H 0.4296 0.0380 0.0702 0.217 Uiso 1 1 calc R . .
H45B H 0.4218 0.0867 0.1233 0.217 Uiso 1 1 calc R . .
H45C H 0.4092 0.0017 0.1417 0.217 Uiso 1 1 calc R . .
C46 C 0.5654(11) 0.0886(10) 0.0561(6) 0.105(6) Uani 1 1 d . . .
H46A H 0.5452 0.0947 0.0202 0.158 Uiso 1 1 calc R . .
H46B H 0.6213 0.0764 0.0427 0.158 Uiso 1 1 calc R . .
H46C H 0.5590 0.1335 0.0738 0.158 Uiso 1 1 calc R . .
C47 C 0.5856(13) -0.1601(9) 0.1140(8) 0.110(7) Uani 1 1 d . . .
H47A H 0.5509 -0.1909 0.1508 0.132 Uiso 1 1 calc R . .
H47B H 0.6404 -0.1684 0.1150 0.132 Uiso 1 1 calc R . .
C48 C 0.5071(12) -0.2242(13) 0.0677(12) 0.131(8) Uani 1 1 d . . .
H48A H 0.5063 -0.2392 0.0286 0.196 Uiso 1 1 calc R . .
H48B H 0.4617 -0.1937 0.0826 0.196 Uiso 1 1 calc R . .
H48C H 0.5047 -0.2667 0.0990 0.196 Uiso 1 1 calc R . .
C49 C 0.6443(14) -0.229(2) 0.0324(17) 0.26(2) Uani 1 1 d . . .
H49A H 0.6251 -0.2743 0.0261 0.395 Uiso 1 1 calc R . .
H49B H 0.6751 -0.2387 0.0617 0.395 Uiso 1 1 calc R . .
H49C H 0.6776 -0.2040 -0.0076 0.395 Uiso 1 1 calc R . .
C50 C 0.6267(10) -0.1536(7) 0.3302(7) 0.087(5) Uani 1 1 d . . .
H50 H 0.6544 -0.1764 0.3603 0.104 Uiso 1 1 calc R . .
C51 C 0.5572(9) -0.1276(7) 0.3683(7) 0.075(4) Uani 1 1 d . . .
H51A H 0.5352 -0.1642 0.4053 0.091 Uiso 1 1 calc R . .
H51B H 0.5181 -0.1198 0.3450 0.091 Uiso 1 1 calc R . .
C52 C 0.4971(7) -0.0184(8) 0.3985(6) 0.063(4) Uani 1 1 d . . .
H52A H 0.4819 -0.0122 0.3601 0.095 Uiso 1 1 calc R . .
H52B H 0.5050 0.0288 0.4087 0.095 Uiso 1 1 calc R . .
H52C H 0.4553 -0.0446 0.4327 0.095 Uiso 1 1 calc R . .
C53 C 0.5895(8) -0.0708(9) 0.4489(5) 0.078(4) Uani 1 1 d . . .
H53A H 0.6020 -0.0248 0.4588 0.117 Uiso 1 1 calc R . .
H53B H 0.6351 -0.1024 0.4446 0.117 Uiso 1 1 calc R . .
H53C H 0.5445 -0.0933 0.4825 0.117 Uiso 1 1 calc R . .
C54 C 0.6232(8) -0.2118(8) 0.2932(7) 0.069(4) Uani 1 1 d . . .
H54A H 0.6169 -0.1889 0.2528 0.083 Uiso 1 1 calc R . .
H54B H 0.6747 -0.2362 0.2838 0.083 Uiso 1 1 calc R . .
C55 C 0.5531(13) -0.3097(11) 0.2781(10) 0.118(7) Uani 1 1 d . . .
H55A H 0.5345 -0.2806 0.2458 0.178 Uiso 1 1 calc R . .
H55B H 0.5142 -0.3474 0.3010 0.178 Uiso 1 1 calc R . .
H55C H 0.6034 -0.3317 0.2585 0.178 Uiso 1 1 calc R . .
C56 C 0.5758(12) -0.3116(9) 0.3735(8) 0.107(6) Uani 1 1 d . . .
H56A H 0.6260 -0.3365 0.3604 0.160 Uiso 1 1 calc R . .
H56B H 0.5328 -0.3468 0.3908 0.160 Uiso 1 1 calc R . .
H56C H 0.5770 -0.2826 0.4055 0.160 Uiso 1 1 calc R . .
C57 C 0.8491(7) -0.0910(7) 0.1559(5) 0.056(3) Uani 1 1 d . . .
H57 H 0.8393 -0.1010 0.2021 0.067 Uiso 1 1 calc R . .
C58 C 0.9198(7) -0.0437(7) 0.1283(6) 0.058(3) Uani 1 1 d . . .
H58A H 0.9377 -0.0416 0.0824 0.069 Uiso 1 1 calc R . .
H58B H 0.9630 -0.0637 0.1445 0.069 Uiso 1 1 calc R . .
C59 C 0.9595(7) 0.0819(7) 0.1004(6) 0.065(4) Uani 1 1 d . . .
H59A H 1.0126 0.0648 0.0987 0.098 Uiso 1 1 calc R . .
H59B H 0.9520 0.1289 0.1145 0.098 Uiso 1 1 calc R . .
H59C H 0.9530 0.0862 0.0588 0.098 Uiso 1 1 calc R . .
C60 C 0.9076(7) 0.0336(8) 0.2081(6) 0.065(4) Uani 1 1 d . . .
H60A H 0.9623 0.0249 0.2076 0.097 Uiso 1 1 calc R . .
H60B H 0.8733 -0.0031 0.2386 0.097 Uiso 1 1 calc R . .
H60C H 0.8918 0.0811 0.2196 0.097 Uiso 1 1 calc R . .
C61 C 0.8570(8) -0.1617(7) 0.1319(6) 0.068(4) Uani 1 1 d . . .
H61A H 0.8886 -0.1941 0.1534 0.081 Uiso 1 1 calc R . .
H61B H 0.8040 -0.1836 0.1431 0.081 Uiso 1 1 calc R . .
C62 C 0.8412(9) -0.1228(9) 0.0312(7) 0.090(5) Uani 1 1 d . . .
H62A H 0.7921 -0.1506 0.0434 0.135 Uiso 1 1 calc R . .
H62B H 0.8668 -0.1205 -0.0138 0.135 Uiso 1 1 calc R . .
H62C H 0.8296 -0.0741 0.0412 0.135 Uiso 1 1 calc R . .
C63 C 0.9123(13) -0.2286(10) 0.0505(10) 0.129(8) Uani 1 1 d . . .
H63A H 0.9457 -0.2517 0.0749 0.194 Uiso 1 1 calc R . .
H63B H 0.9404 -0.2261 0.0059 0.194 Uiso 1 1 calc R . .
H63C H 0.8637 -0.2567 0.0608 0.194 Uiso 1 1 calc R . .
C64 C 0.4828(9) 0.3457(8) 0.2362(9) 0.081(5) Uani 1 1 d . . .
H64 H 0.4785 0.3134 0.2763 0.097 Uiso 0.46(8) 1 calc PR B 1
H64A H 0.4647 0.3687 0.2003 0.097 Uiso 0.54(8) 1 calc PR B 2
C65 C 0.418(3) 0.315(2) 0.227(4) 0.090(18) Uani 0.46(8) 1 d P B 1
H65A H 0.4114 0.3389 0.1872 0.108 Uiso 0.46(8) 1 calc PR B 1
H65B H 0.3705 0.3232 0.2610 0.108 Uiso 0.46(8) 1 calc PR B 1
C65A C 0.4195(15) 0.289(2) 0.265(2) 0.067(13) Uani 0.54(8) 1 d P B 2
H65C H 0.4233 0.2665 0.3059 0.081 Uiso 0.54(8) 1 calc PR B 2
H65D H 0.3673 0.3115 0.2710 0.081 Uiso 0.54(8) 1 calc PR B 2
C66 C 0.3824(10) 0.2366(13) 0.1798(10) 0.121(7) Uani 1 1 d . B .
H66A H 0.3948 0.1948 0.1579 0.181 Uiso 1 1 calc R . .
H66B H 0.3971 0.2806 0.1495 0.181 Uiso 1 1 calc R . .
H66C H 0.3258 0.2368 0.2017 0.181 Uiso 1 1 calc R . .
C67 C 0.3909(8) 0.1742(12) 0.2736(8) 0.114(7) Uani 1 1 d . B .
H67A H 0.3382 0.1879 0.2976 0.171 Uiso 1 1 calc R . .
H67B H 0.4236 0.1631 0.3015 0.171 Uiso 1 1 calc R . .
H67C H 0.3869 0.1318 0.2547 0.171 Uiso 1 1 calc R . .
C68 C 0.4965(10) 0.4076(9) 0.2585(11) 0.120(8) Uani 1 1 d D B .
H68A H 0.5193 0.4450 0.2222 0.144 Uiso 1 1 calc R . .
H68B H 0.5366 0.3964 0.2804 0.144 Uiso 1 1 calc R . .
C69 C 0.446(2) 0.485(2) 0.3382(18) 0.220(15) Uiso 1 1 d . . .
H69A H 0.4630 0.4571 0.3718 0.330 Uiso 1 1 calc R . .
H69B H 0.4008 0.5145 0.3562 0.330 Uiso 1 1 calc R . .
H69C H 0.4896 0.5171 0.3113 0.330 Uiso 1 1 calc R . .
C70 C 0.392(2) 0.491(2) 0.257(2) 0.31(2) Uiso 1 1 d D . .
H70A H 0.3425 0.5107 0.2807 0.469 Uiso 1 1 calc R . .
H70B H 0.3829 0.4649 0.2259 0.469 Uiso 1 1 calc R . .
H70C H 0.4302 0.5298 0.2364 0.469 Uiso 1 1 calc R . .
C71 C 0.6424(11) 0.3075(9) 0.3733(9) 0.092(5) Uani 1 1 d . . .
H71 H 0.6942 0.3215 0.3414 0.111 Uiso 1 1 calc R . .
C72 C 0.6697(12) 0.2586(7) 0.4131(8) 0.093(6) Uani 1 1 d . . .
H72A H 0.6343 0.2588 0.4561 0.112 Uiso 1 1 calc R . .
H72B H 0.7224 0.2747 0.4118 0.112 Uiso 1 1 calc R . .
C73 C 0.6488(10) 0.1341(8) 0.4579(6) 0.083(5) Uani 1 1 d . . .
H73A H 0.6603 0.0846 0.4499 0.124 Uiso 1 1 calc R . .
H73B H 0.5919 0.1392 0.4762 0.124 Uiso 1 1 calc R . .
H73C H 0.6758 0.1453 0.4869 0.124 Uiso 1 1 calc R . .
C74 C 0.7625(10) 0.1672(14) 0.3728(9) 0.128(9) Uani 1 1 d . . .
H74A H 0.7892 0.1698 0.4041 0.193 Uiso 1 1 calc R . .
H74B H 0.7859 0.2025 0.3358 0.193 Uiso 1 1 calc R . .
H74C H 0.7683 0.1190 0.3611 0.193 Uiso 1 1 calc R . .
C75 C 0.6151(12) 0.3766(9) 0.3830(10) 0.102(6) Uani 1 1 d . . .
H75A H 0.5573 0.3736 0.4025 0.122 Uiso 1 1 calc R . .
H75B H 0.6253 0.4069 0.3417 0.122 Uiso 1 1 calc R . .
C76 C 0.5860(15) 0.4378(18) 0.4702(13) 0.179(13) Uani 1 1 d . . .
H76A H 0.5537 0.4722 0.4519 0.268 Uiso 1 1 calc R . .
H76B H 0.6086 0.4613 0.4965 0.268 Uiso 1 1 calc R . .
H76C H 0.5532 0.3969 0.4956 0.268 Uiso 1 1 calc R . .
C77 C 0.6930(16) 0.4761(10) 0.3829(13) 0.155(11) Uani 1 1 d . . .
H77A H 0.7460 0.4617 0.3603 0.233 Uiso 1 1 calc R . .
H77B H 0.6967 0.5108 0.4098 0.233 Uiso 1 1 calc R . .
H77C H 0.6661 0.4980 0.3531 0.233 Uiso 1 1 calc R . .
C78 C 0.7607(12) 0.3779(8) 0.1436(9) 0.095(5) Uani 1 1 d . . .
H78 H 0.7092 0.3777 0.1346 0.114 Uiso 0.50(4) 1 calc PR C 1
H78A H 0.8056 0.3972 0.1542 0.114 Uiso 0.50(4) 1 calc PR C 2
C79 C 0.8066(16) 0.3590(9) 0.0910(10) 0.167(13) Uani 1 1 d . C .
H79A H 0.8577 0.3841 0.0810 0.200 Uiso 1 1 calc R . .
H79B H 0.7830 0.3784 0.0578 0.200 Uiso 1 1 calc R . .
C80 C 0.9063(11) 0.2783(13) 0.0611(9) 0.154(11) Uani 1 1 d . . .
H80A H 0.9205 0.2275 0.0656 0.231 Uiso 1 1 calc R . .
H80B H 0.9324 0.3040 0.0838 0.231 Uiso 1 1 calc R . .
H80C H 0.9233 0.2990 0.0168 0.231 Uiso 1 1 calc R . .
C81 C 0.7954(19) 0.2579(16) 0.0403(8) 0.197(15) Uani 1 1 d . . .
H81A H 0.8401 0.2412 0.0085 0.296 Uiso 1 1 calc R . .
H81B H 0.7686 0.2963 0.0206 0.296 Uiso 1 1 calc R . .
H81C H 0.7585 0.2180 0.0610 0.296 Uiso 1 1 calc R . .
C82 C 0.7501(17) 0.4459(13) 0.1727(13) 0.057(8) Uiso 0.50(4) 1 d P C 1
H82A H 0.6984 0.4441 0.2055 0.068 Uiso 0.50(4) 1 calc PR C 1
H82B H 0.7916 0.4491 0.1927 0.068 Uiso 0.50(4) 1 calc PR C 1
C83 C 0.690(2) 0.513(3) 0.094(2) 0.136(19) Uiso 0.50(4) 1 d PD C 1
H83A H 0.6414 0.5316 0.1203 0.203 Uiso 0.50(4) 1 calc PR C 1
H83B H 0.6797 0.4654 0.0857 0.203 Uiso 0.50(4) 1 calc PR C 1
H83C H 0.7082 0.5456 0.0542 0.203 Uiso 0.50(4) 1 calc PR C 1
C84 C 0.742(5) 0.579(2) 0.152(3) 0.19(3) Uiso 0.50(4) 1 d PD C 1
H84A H 0.6852 0.5874 0.1695 0.286 Uiso 0.50(4) 1 calc PR C 1
H84B H 0.7649 0.6180 0.1180 0.286 Uiso 0.50(4) 1 calc PR C 1
H84C H 0.7671 0.5781 0.1848 0.286 Uiso 0.50(4) 1 calc PR C 1
C82A C 0.719(3) 0.441(3) 0.149(3) 0.130(18) Uiso 0.50(4) 1 d P C 2
H82C H 0.6914 0.4396 0.1937 0.156 Uiso 0.50(4) 1 calc PR C 2
H82D H 0.6785 0.4380 0.1281 0.156 Uiso 0.50(4) 1 calc PR C 2
C83A C 0.678(2) 0.552(3) 0.133(3) 0.17(2) Uiso 0.50(4) 1 d PD C 2
H83D H 0.6620 0.5708 0.1722 0.251 Uiso 0.50(4) 1 calc PR C 2
H83E H 0.6358 0.5206 0.1313 0.251 Uiso 0.50(4) 1 calc PR C 2
H83F H 0.6875 0.5913 0.0979 0.251 Uiso 0.50(4) 1 calc PR C 2
C84A C 0.803(3) 0.565(3) 0.141(3) 0.15(2) Uiso 0.50(4) 1 d PD C 2
H84D H 0.8048 0.6092 0.1114 0.230 Uiso 0.50(4) 1 calc PR C 2
H84E H 0.8568 0.5476 0.1359 0.230 Uiso 0.50(4) 1 calc PR C 2
H84F H 0.7791 0.5747 0.1835 0.230 Uiso 0.50(4) 1 calc PR C 2
O50 O 0.4298(8) 0.2598(7) 0.4842(6) 0.106(4) Uani 1 1 d . . .
H50A H 0.4156 0.2166 0.4912 0.159 Uiso 1 1 calc R . .
C91 C 0.3830(14) 0.2993(11) 0.4570(9) 0.115(7) Uani 1 1 d D . .
H91 H 0.4165 0.3276 0.4174 0.138 Uiso 1 1 calc R . .
C92 C 0.3199(16) 0.2649(14) 0.4435(14) 0.173(13) Uani 1 1 d . . .
H92A H 0.3422 0.2304 0.4148 0.259 Uiso 1 1 calc R . .
H92B H 0.2906 0.3013 0.4241 0.259 Uiso 1 1 calc R . .
H92C H 0.2843 0.2397 0.4823 0.259 Uiso 1 1 calc R . .
C93 C 0.336(2) 0.3538(11) 0.5012(11) 0.185(14) Uani 1 1 d D . .
H93A H 0.3723 0.3802 0.5144 0.277 Uiso 1 1 calc R . .
H93B H 0.2976 0.3271 0.5379 0.277 Uiso 1 1 calc R . .
H93C H 0.3074 0.3877 0.4784 0.277 Uiso 1 1 calc R . .
C101 C 0.494(4) 0.429(2) 1.024(2) 0.18(2) Uani 1 1 d . . .
H101 H 0.4882 0.3797 1.0412 0.222 Uiso 1 1 calc R . .
C102 C 0.466(2) 0.455(3) 0.980(3) 0.179(17) Uani 1 1 d . . .
H102 H 0.4402 0.4227 0.9639 0.214 Uiso 1 1 calc R . .
C103 C 0.4699(19) 0.526(5) 0.9549(17) 0.173(18) Uani 1 1 d . . .
H103 H 0.4469 0.5424 0.9228 0.207 Uiso 1 1 calc R . .

loop_
_atom_site_aniso_label
_atom_site_aniso_U_11
_atom_site_aniso_U_22
_atom_site_aniso_U_33
_atom_site_aniso_U_23
_atom_site_aniso_U_13
_atom_site_aniso_U_12
W1 0.0389(2) 0.0493(3) 0.0320(2) -0.00736(17) -0.01141(17) 0.00633(19)
W2 0.0387(2) 0.0455(2) 0.0320(2) -0.00134(17) -0.00740(17) -0.00217(19)
W3 0.0366(2) 0.0482(3) 0.0346(2) 0.00026(18) -0.01006(17) 0.00391(19)
W4 0.0429(2) 0.0434(2) 0.0394(2) -0.00031(18) -0.01075(18) 0.0051(2)
W5 0.0618(3) 0.0470(3) 0.0358(2) -0.00606(19) -0.0099(2) -0.0041(2)
W6 0.0425(2) 0.0510(3) 0.0467(2) 0.0133(2) -0.01477(19) -0.0071(2)
W7 0.0350(2) 0.0457(2) 0.0312(2) -0.00624(17) -0.00849(16) 0.00007(18)
W8 0.0368(2) 0.0496(3) 0.0308(2) 0.00246(17) -0.00836(16) -0.00085(19)
W9 0.0346(2) 0.0445(2) 0.02910(19) -0.00227(16) -0.00522(16) 0.00116(18)
W10 0.0488(3) 0.0444(3) 0.0412(2) -0.00452(19) -0.01385(19) 0.0055(2)
W11 0.0441(2) 0.0547(3) 0.0311(2) -0.00972(18) -0.00642(17) -0.0021(2)
W12 0.0457(3) 0.0483(3) 0.0387(2) -0.00637(19) -0.00556(19) -0.0090(2)
O1 0.035(4) 0.046(4) 0.032(3) -0.004(3) -0.009(3) 0.004(3)
O2 0.048(4) 0.037(4) 0.038(4) -0.007(3) -0.012(3) 0.013(3)
O3 0.060(5) 0.062(5) 0.029(3) -0.009(3) -0.015(3) 0.012(4)
O4 0.047(4) 0.048(4) 0.040(4) -0.006(3) -0.014(3) -0.004(3)
O5 0.037(4) 0.055(4) 0.029(3) -0.006(3) -0.005(3) -0.003(3)
O6 0.064(5) 0.037(4) 0.033(4) -0.002(3) -0.008(3) -0.009(4)
O7 0.036(4) 0.068(5) 0.047(4) 0.002(4) 0.001(3) -0.005(4)
O8 0.058(5) 0.040(4) 0.066(5) -0.002(4) -0.016(4) -0.003(4)
O9 0.037(4) 0.049(4) 0.036(4) -0.007(3) -0.006(3) 0.005(3)
O10 0.045(4) 0.034(4) 0.036(4) 0.002(3) -0.013(3) -0.007(3)
O11 0.041(4) 0.075(6) 0.051(4) 0.001(4) -0.019(4) 0.005(4)
O12 0.069(5) 0.039(4) 0.051(4) -0.007(3) -0.016(4) 0.008(4)
O13 0.050(4) 0.046(4) 0.033(4) -0.007(3) -0.007(3) 0.000(3)
O14 0.050(5) 0.058(5) 0.058(5) -0.006(4) -0.021(4) 0.013(4)
O15 0.060(5) 0.037(4) 0.069(5) 0.007(4) -0.022(4) -0.006(4)
O16 0.054(5) 0.060(5) 0.039(4) -0.008(3) -0.015(3) 0.003(4)
O17 0.089(6) 0.069(6) 0.037(4) -0.003(4) -0.023(4) -0.016(5)
O18 0.083(6) 0.039(4) 0.050(5) -0.012(4) -0.011(4) -0.007(4)
O19 0.039(4) 0.063(5) 0.033(4) 0.009(3) -0.016(3) -0.004(4)
O20 0.042(4) 0.101(7) 0.055(5) 0.032(5) -0.005(4) -0.003(5)
O21 0.078(6) 0.039(5) 0.106(7) 0.003(5) -0.056(6) -0.008(4)
O22 0.036(4) 0.045(4) 0.038(4) -0.002(3) -0.009(3) -0.002(3)
O23 0.048(4) 0.037(4) 0.046(4) -0.013(3) -0.016(3) 0.005(3)
O24 0.029(4) 0.060(5) 0.053(4) -0.005(4) 0.002(3) -0.007(3)
O25 0.049(4) 0.042(4) 0.055(5) -0.013(3) -0.020(4) -0.001(3)
O26 0.036(4) 0.058(5) 0.032(3) 0.005(3) -0.014(3) -0.005(3)
O27 0.054(4) 0.046(4) 0.034(4) -0.009(3) -0.012(3) -0.001(4)
O28 0.042(4) 0.087(6) 0.045(4) 0.013(4) -0.021(3) -0.003(4)
O29 0.063(5) 0.038(4) 0.055(5) -0.004(3) -0.003(4) -0.001(4)
O30 0.032(4) 0.049(4) 0.036(4) -0.008(3) -0.013(3) 0.006(3)
O31 0.043(4) 0.041(4) 0.037(4) -0.009(3) -0.009(3) -0.004(3)
O32 0.050(4) 0.054(5) 0.032(4) -0.005(3) -0.003(3) 0.003(4)
O33 0.041(4) 0.035(4) 0.043(4) -0.002(3) -0.003(3) 0.009(3)
O34 0.048(4) 0.056(5) 0.033(4) -0.010(3) -0.012(3) 0.003(4)
O35 0.076(6) 0.068(5) 0.039(4) 0.005(4) -0.025(4) 0.004(5)
O36 0.068(5) 0.042(4) 0.059(5) -0.010(4) -0.004(4) 0.011(4)
O37 0.048(4) 0.051(4) 0.032(4) -0.008(3) -0.011(3) -0.006(3)
O38 0.059(5) 0.075(6) 0.035(4) -0.010(4) 0.005(4) -0.001(4)
O39 0.059(5) 0.051(5) 0.055(5) -0.018(4) -0.021(4) 0.003(4)
O40 0.048(4) 0.052(5) 0.041(4) -0.002(3) -0.010(3) 0.000(4)
O41 0.040(4) 0.081(6) 0.061(5) -0.017(4) -0.011(4) -0.018(4)
O42 0.079(6) 0.037(4) 0.072(6) -0.011(4) -0.015(5) -0.003(4)
N1 0.046(5) 0.062(6) 0.041(5) -0.019(4) -0.018(4) 0.006(5)
N2 0.067(7) 0.071(7) 0.057(6) -0.021(5) -0.018(5) 0.007(6)
N3 0.045(5) 0.072(7) 0.040(5) 0.008(5) -0.008(4) -0.014(5)
N4 0.123(13) 0.065(9) 0.137(14) 0.028(9) -0.053(11) -0.019(9)
N5 0.047(6) 0.077(7) 0.048(6) -0.002(5) -0.003(4) 0.011(5)
N6 0.098(11) 0.105(12) 0.108(12) -0.043(10) -0.008(9) -0.033(9)
N7 0.069(7) 0.064(7) 0.047(6) 0.013(5) -0.021(5) -0.001(6)
N9 0.082(8) 0.065(7) 0.050(6) -0.022(5) 0.007(6) -0.006(6)
N10 0.143(14) 0.088(10) 0.092(10) -0.040(8) -0.045(10) 0.005(10)
N11 0.071(7) 0.058(7) 0.065(7) 0.002(5) -0.022(6) 0.004(6)
N13 0.038(5) 0.054(6) 0.047(5) -0.009(4) -0.015(4) 0.002(4)
N14 0.127(12) 0.079(9) 0.085(9) -0.045(8) 0.003(8) -0.024(9)
N15 0.045(5) 0.055(6) 0.040(5) 0.006(4) -0.013(4) -0.009(5)
N16 0.062(7) 0.065(7) 0.083(8) -0.008(6) -0.007(6) 0.010(6)
N17 0.038(5) 0.061(6) 0.044(5) 0.003(4) -0.004(4) -0.001(4)
N18 0.060(7) 0.060(7) 0.078(8) -0.012(6) -0.007(6) 0.011(6)
N19 0.051(6) 0.055(6) 0.081(7) -0.026(6) -0.020(5) 0.012(5)
N20 0.178(17) 0.067(9) 0.184(18) -0.051(11) -0.097(15) 0.046(10)
N21 0.061(6) 0.058(6) 0.037(5) -0.004(4) -0.013(4) -0.006(5)
N22 0.096(10) 0.054(7) 0.111(10) -0.022(7) -0.044(8) -0.008(7)
N23 0.064(7) 0.064(7) 0.052(6) 0.005(5) -0.005(5) -0.022(6)
N24 0.198(19) 0.048(8) 0.172(17) 0.002(9) -0.103(15) 0.001(10)
C1 0.044(7) 0.067(8) 0.074(9) -0.011(7) -0.017(6) -0.001(6)
C2 0.041(6) 0.071(8) 0.060(7) -0.021(6) -0.007(5) 0.009(6)
C3 0.053(7) 0.078(9) 0.070(8) -0.003(7) -0.028(6) 0.003(7)
C4 0.045(7) 0.089(10) 0.070(8) -0.041(7) -0.021(6) 0.022(7)
C5 0.061(8) 0.054(8) 0.072(8) -0.005(6) -0.024(7) -0.005(6)
C6 0.090(11) 0.088(11) 0.064(9) -0.034(8) -0.009(8) 0.013(9)
C7 0.082(11) 0.082(11) 0.096(12) -0.034(9) -0.029(9) 0.009(9)
C8 0.086(11) 0.068(10) 0.079(10) 0.009(8) -0.008(9) -0.002(9)
C9 0.095(11) 0.058(9) 0.107(12) 0.033(8) -0.056(10) -0.007(8)
C10 0.054(9) 0.30(3) 0.036(7) 0.038(12) -0.007(6) 0.023(13)
C11 0.089(10) 0.065(8) 0.043(7) 0.003(6) -0.027(7) -0.003(7)
C12 0.088(12) 0.110(14) 0.089(12) 0.001(10) -0.035(9) -0.017(10)
C13 0.35(4) 0.064(12) 0.123(18) -0.013(12) -0.11(2) 0.059(19)
C14 0.20(3) 0.13(2) 0.127(19) 0.035(16) -0.061(19) 0.020(19)
C15 0.109(12) 0.066(9) 0.054(8) -0.012(7) 0.003(8) 0.023(9)
C16 0.102(14) 0.118(16) 0.134(16) -0.088(14) 0.037(12) -0.028(12)
C17 0.078(11) 0.26(3) 0.032(7) -0.010(11) -0.011(7) 0.060(14)
C18 0.042(7) 0.084(10) 0.059(8) -0.014(7) -0.008(6) 0.004(7)
C19 0.111(15) 0.109(15) 0.118(15) -0.061(12) -0.014(12) 0.009(12)
C20 0.16(2) 0.15(2) 0.14(2) -0.056(18) -0.021(18) 0.080(18)
C21 0.105(15) 0.101(15) 0.18(2) 0.012(15) -0.043(15) 0.029(12)
C24 0.109(15) 0.36(4) 0.055(10) 0.058(16) -0.058(11) -0.04(2)
C25 0.098(11) 0.097(11) 0.034(6) 0.016(7) 0.004(7) 0.017(9)
N8 0.073(18) 0.056(16) 0.16(3) -0.016(16) -0.047(18) 0.003(14)
N8A 0.17(4) 0.033(15) 0.053(16) -0.002(11) -0.002(19) -0.03(2)
C29 0.091(11) 0.060(9) 0.089(11) -0.040(8) 0.012(9) -0.004(8)
C30 0.121(15) 0.110(15) 0.097(13) -0.049(12) 0.023(11) -0.001(12)
C31 0.112(13) 0.095(12) 0.066(10) -0.020(9) 0.011(9) -0.016(10)
C32 0.071(11) 0.19(2) 0.074(11) -0.043(12) 0.003(9) 0.037(12)
C33 0.18(2) 0.094(15) 0.15(2) -0.064(14) 0.059(17) -0.045(15)
C34 0.22(3) 0.13(2) 0.23(3) -0.05(2) -0.06(3) 0.06(2)
C35 0.24(4) 0.23(3) 0.28(4) -0.19(3) -0.15(3) 0.10(3)
N12 0.07(2) 0.05(2) 0.067(18) -0.001(14) -0.032(15) -0.019(18)
N12A 0.12(5) 0.06(3) 0.36(10) -0.07(4) -0.11(6) 0.01(3)
C38 0.071(12) 0.26(3) 0.19(2) -0.13(2) -0.070(14) 0.072(16)
C39 0.19(2) 0.129(16) 0.159(19) 0.100(15) -0.147(18) -0.106(16)
C43 0.139(16) 0.085(12) 0.089(11) -0.036(10) -0.061(11) 0.028(11)
C44 0.42(4) 0.055(10) 0.118(15) -0.047(10) -0.18(2) 0.062(17)
C45 0.058(9) 0.33(3) 0.049(9) -0.018(14) -0.023(7) 0.022(15)
C46 0.141(16) 0.132(15) 0.042(8) 0.018(9) -0.035(9) -0.067(13)
C47 0.171(19) 0.068(10) 0.093(12) -0.056(9) -0.024(12) 0.008(11)
C48 0.098(15) 0.15(2) 0.16(2) -0.033(17) -0.053(14) -0.011(14)
C49 0.090(17) 0.46(6) 0.29(4) -0.31(4) -0.02(2) 0.02(3)
C50 0.101(12) 0.050(8) 0.082(10) -0.012(7) 0.015(9) -0.012(8)
C51 0.071(9) 0.059(9) 0.084(10) -0.010(7) -0.004(8) -0.012(7)
C52 0.038(6) 0.090(10) 0.051(7) 0.000(7) -0.002(5) -0.001(6)
C53 0.072(9) 0.118(13) 0.031(6) 0.017(7) -0.008(6) -0.023(9)
C54 0.052(8) 0.077(10) 0.072(9) -0.001(7) -0.012(6) -0.005(7)
C55 0.133(17) 0.125(17) 0.109(15) -0.056(13) -0.037(13) 0.010(13)
C56 0.134(16) 0.075(11) 0.089(12) 0.021(9) -0.016(11) 0.000(11)
C57 0.050(7) 0.070(8) 0.040(6) 0.004(6) -0.012(5) 0.011(6)
C58 0.045(7) 0.072(8) 0.053(7) -0.007(6) -0.014(5) 0.016(6)
C59 0.046(7) 0.072(9) 0.064(8) 0.012(7) -0.007(6) -0.001(6)
C60 0.043(7) 0.099(11) 0.057(7) -0.017(7) -0.021(6) 0.010(7)
C61 0.060(8) 0.050(7) 0.074(9) 0.002(6) 0.000(7) 0.014(6)
C62 0.083(11) 0.087(11) 0.083(11) -0.035(9) 0.008(9) 0.015(9)
C63 0.133(17) 0.095(14) 0.120(16) -0.039(12) 0.026(13) 0.032(12)
C64 0.067(10) 0.057(9) 0.114(13) -0.023(9) -0.017(9) 0.001(8)
C65 0.11(3) 0.032(19) 0.10(4) -0.01(2) 0.00(3) 0.027(19)
C65A 0.052(15) 0.05(2) 0.08(2) -0.026(18) 0.014(14) 0.019(13)
C66 0.059(10) 0.19(2) 0.116(15) -0.051(15) -0.025(10) 0.010(12)
C67 0.043(8) 0.172(19) 0.090(12) 0.026(12) 0.009(8) 0.027(10)
C68 0.088(12) 0.070(11) 0.21(2) -0.078(13) -0.024(13) 0.020(10)
C71 0.117(14) 0.081(11) 0.111(13) -0.050(10) -0.069(11) 0.048(10)
C72 0.169(18) 0.053(9) 0.087(11) 0.001(8) -0.083(12) -0.027(10)
C73 0.116(13) 0.090(11) 0.044(7) 0.018(7) -0.035(8) -0.042(10)
C74 0.072(11) 0.25(3) 0.095(13) -0.090(16) -0.038(10) 0.009(14)
C75 0.143(17) 0.070(11) 0.128(15) -0.023(10) -0.091(14) 0.013(11)
C76 0.13(2) 0.27(4) 0.18(3) -0.14(3) -0.068(19) 0.04(2)
C77 0.20(3) 0.068(12) 0.22(3) 0.024(15) -0.12(2) -0.055(15)
C78 0.119(14) 0.052(9) 0.118(14) -0.013(9) -0.040(12) 0.010(9)
C79 0.22(3) 0.059(11) 0.115(16) 0.039(10) 0.070(17) 0.038(14)
C80 0.086(13) 0.20(2) 0.097(14) 0.078(15) 0.035(11) 0.034(14)
C81 0.30(4) 0.23(3) 0.051(10) 0.081(14) -0.071(16) -0.17(3)
O50 0.119(10) 0.103(9) 0.091(8) -0.016(7) -0.026(7) 0.028(8)
C91 0.123(17) 0.111(16) 0.107(15) 0.007(12) -0.041(13) 0.005(14)
C92 0.14(2) 0.14(2) 0.19(3) -0.06(2) 0.043(19) -0.061(17)
C93 0.36(4) 0.086(15) 0.122(19) -0.048(14) -0.09(2) 0.06(2)
C101 0.20(4) 0.20(4) 0.10(2) -0.04(3) 0.05(2) 0.05(4)
C102 0.18(3) 0.15(4) 0.17(4) -0.04(3) 0.02(3) -0.03(3)
C103 0.10(2) 0.24(6) 0.16(3) -0.08(5) 0.00(2) 0.02(3)

loop_
_atom_type_symbol
_atom_type_description
_atom_type_scat_dispersion_real
_atom_type_scat_dispersion_imag
_atom_type_scat_source
C C 0.0033 0.0016 'International Tables Vol C Tables 4.2.6.8 and 6.1.1.4'
H H 0.0000 0.0000 'International Tables Vol C Tables 4.2.6.8 and 6.1.1.4'
N N 0.0061 0.0033 'International Tables Vol C Tables 4.2.6.8 and 6.1.1.4'
O O 0.0106 0.0060 'International Tables Vol C Tables 4.2.6.8 and 6.1.1.4'
W W -0.8490 6.8722 'International Tables Vol C Tables 4.2.6.8 and 6.1.1.4'

loop_
_geom_angle_atom_site_label_1
_geom_angle_atom_site_label_2
_geom_angle_atom_site_label_3
_geom_angle
_geom_angle_site_symmetry_1
_geom_angle_site_symmetry_3
O3 W1 O9 103.7(3) . .
O3 W1 O2 95.6(3) . .
O9 W1 O2 102.1(3) . .
O3 W1 O4 96.9(3) . .
O9 W1 O4 98.4(3) . .
O2 W1 O4 152.7(3) . .
O3 W1 O1 168.1(3) . .
O9 W1 O1 88.1(3) . .
O2 W1 O1 81.2(3) . .
O4 W1 O1 81.6(3) . .
O3 W1 N1 92.1(3) . .
O9 W1 N1 163.7(3) . .
O2 W1 N1 79.9(3) . .
O4 W1 N1 75.5(3) . .
O1 W1 N1 76.1(3) . .
O7 W2 O1 103.4(3) . .
O7 W2 O8 97.5(4) . .
O1 W2 O8 95.2(3) . .
O7 W2 O6 95.9(4) . .
O1 W2 O6 102.0(3) . .
O8 W2 O6 155.1(3) . .
O7 W2 O5 169.4(3) . .
O1 W2 O5 87.2(3) . .
O8 W2 O5 82.5(3) . .
O6 W2 O5 80.5(3) . .
O7 W2 N3 92.4(3) . .
O1 W2 N3 162.3(3) . .
O8 W2 N3 74.6(4) . .
O6 W2 N3 83.9(3) . .
O5 W2 N3 77.3(3) . .
O11 W3 O5 101.4(3) . .
O11 W3 O10 95.6(4) . .
O5 W3 O10 102.4(3) . .
O11 W3 O12 98.6(4) . .
O5 W3 O12 96.0(3) . .
O10 W3 O12 154.0(3) . .
O11 W3 O9 169.7(3) . .
O5 W3 O9 88.9(3) . .
O10 W3 O9 81.8(3) . .
O12 W3 O9 80.4(3) . .
O11 W3 N5 90.0(4) . .
O5 W3 N5 166.6(4) . .
O10 W3 N5 83.1(3) . .
O12 W3 N5 75.2(4) . .
O9 W3 N5 79.9(3) . .
O14 W4 O13 104.5(4) . .
O14 W4 O2 95.5(3) . .
O13 W4 O2 103.2(3) . .
O14 W4 O15 98.0(4) . .
O13 W4 O15 96.5(3) . .
O2 W4 O15 152.4(3) . .
O14 W4 O19 167.2(3) . .
O13 W4 O19 88.2(3) . .
O2 W4 O19 79.5(3) . .
O15 W4 O19 82.1(3) . .
O14 W4 N7 90.3(4) . .
O13 W4 N7 164.0(4) . .
O2 W4 N7 81.1(3) . .
O15 W4 N7 74.9(4) . .
O19 W4 N7 77.3(3) . .
O17 W5 O16 102.0(4) . .
O17 W5 O6 96.4(4) . .
O16 W5 O6 103.7(3) . .
O17 W5 O18 96.6(4) . .
O16 W5 O18 98.0(4) . .
O6 W5 O18 151.7(4) . .
O17 W5 O13 172.3(3) . .
O16 W5 O13 85.7(3) . .
O6 W5 O13 82.2(3) . .
O18 W5 O13 81.6(3) . .
O17 W5 N9 88.2(4) . .
O16 W5 N9 167.9(4) . .
O6 W5 N9 81.2(4) . .
O18 W5 N9 74.2(4) . .
O13 W5 N9 84.1(4) . .
O20 W6 O19 103.6(4) . .
O20 W6 O10 96.2(4) . .
O19 W6 O10 102.8(3) . .
O20 W6 O21 98.6(5) . .
O19 W6 O21 95.3(4) . .
O10 W6 O21 153.1(3) . .
O20 W6 O16 168.9(4) . .
O19 W6 O16 87.4(3) . .
O10 W6 O16 80.5(3) . .
O21 W6 O16 80.7(4) . .
O20 W6 N11 90.4(4) . .
O19 W6 N11 164.1(4) . .
O10 W6 N11 82.8(3) . .
O21 W6 N11 74.8(4) . .
O16 W6 N11 78.7(3) . .
O24 W7 O22 101.9(3) . .
O24 W7 O23 96.9(3) . .
O22 W7 O23 104.6(3) . .
O24 W7 O25 97.5(3) . .
O22 W7 O25 96.1(3) . .
O23 W7 O25 151.7(3) . .
O24 W7 O30 171.2(3) . .
O22 W7 O30 86.9(3) . .
O23 W7 O30 80.3(3) . .
O25 W7 O30 81.7(3) . .
O24 W7 N13 88.5(3) . .
O22 W7 N13 167.3(3) . .
O23 W7 N13 81.0(3) . .
O25 W7 N13 75.1(3) . .
O30 W7 N13 82.8(3) . .
O28 W8 O26 103.3(3) . .
O28 W8 O27 96.0(4) . .
O26 W8 O27 103.3(3) . .
O28 W8 O29 97.7(4) . .
O26 W8 O29 95.8(3) . .
O27 W8 O29 153.2(3) . .
O28 W8 O22 170.6(3) . .
O26 W8 O22 85.9(3) . .
O27 W8 O22 80.1(3) . .
O29 W8 O22 82.7(3) . .
O28 W8 N15 93.0(3) . .
O26 W8 N15 162.3(3) . .
O27 W8 N15 81.3(3) . .
O29 W8 N15 75.0(3) . .
O22 W8 N15 77.9(3) . .
O32 W9 O30 103.3(3) . .
O32 W9 O31 96.3(3) . .
O30 W9 O31 103.8(3) . .
O32 W9 O33 97.2(3) . .
O30 W9 O33 96.6(3) . .
O31 W9 O33 152.1(3) . .
O32 W9 O26 166.2(3) . .
O30 W9 O26 90.5(3) . .
O31 W9 O26 79.6(3) . .
O33 W9 O26 81.5(3) . .
O32 W9 N17 87.1(3) . .
O30 W9 N17 167.8(3) . .
O31 W9 N17 80.9(3) . .
O33 W9 N17 75.5(3) . .
O26 W9 N17 79.2(3) . .
O35 W10 O40 103.7(4) . .
O35 W10 O23 97.0(4) . .
O40 W10 O23 103.2(3) . .
O35 W10 O36 98.0(4) . .
O40 W10 O36 94.5(4) . .
O23 W10 O36 153.3(3) . .
O35 W10 O34 168.0(4) . .
O40 W10 O34 88.2(3) . .
O23 W10 O34 79.3(3) . .
O36 W10 O34 81.5(3) . .
O35 W10 N19 90.0(4) . .
O40 W10 N19 163.8(4) . .
O23 W10 N19 83.2(3) . .
O36 W10 N19 74.8(4) . .
O34 W10 N19 78.3(3) . .
O38 W11 O34 103.7(4) . .
O38 W11 O27 96.4(4) . .
O34 W11 O27 103.2(3) . .
O38 W11 O39 95.8(4) . .
O34 W11 O39 95.9(3) . .
O27 W11 O39 154.2(3) . .
O38 W11 O37 168.8(3) . .
O34 W11 O37 87.5(3) . .
O27 W11 O37 80.9(3) . .
O39 W11 O37 82.8(3) . .
O38 W11 N21 88.6(4) . .
O34 W11 N21 165.6(3) . .
O27 W11 N21 82.6(3) . .
O39 W11 N21 75.1(3) . .
O37 W11 N21 80.2(3) . .
O41 W12 O37 102.7(4) . .
O41 W12 O31 95.8(4) . .
O37 W12 O31 103.9(3) . .
O41 W12 O42 99.2(4) . .
O37 W12 O42 94.2(4) . .
O31 W12 O42 153.2(4) . .
O41 W12 O40 169.8(3) . .
O37 W12 O40 87.1(3) . .
O31 W12 O40 78.9(3) . .
O42 W12 O40 82.6(3) . .
O41 W12 N23 90.9(4) . .
O37 W12 N23 164.1(4) . .
O31 W12 N23 82.6(3) . .
O42 W12 N23 75.2(4) . .
O40 W12 N23 79.8(3) . .
W2 O1 W1 152.3(4) . .
W4 O2 W1 161.0(4) . .
C1 O4 W1 126.9(7) . .
W3 O5 W2 150.6(4) . .
W5 O6 W2 158.3(4) . .
C8 O8 W2 127.4(9) . .
W1 O9 W3 149.2(4) . .
W6 O10 W3 160.0(4) . .
C15 O12 W3 127.0(8) . .
W4 O13 W5 152.3(4) . .
C22 O15 W4 129.0(11) . .
C22A O15 W4 120.7(14) . .
W5 O16 W6 153.1(4) . .
C29 O18 W5 126.2(8) . .
W6 O19 W4 150.6(4) . .
C36 O21 W6 125.2(11) . .
C36A O21 W6 127.1(11) . .
W7 O22 W8 155.5(4) . .
W10 O23 W7 158.5(4) . .
C43 O25 W7 125.0(8) . .
W8 O26 W9 150.4(4) . .
W11 O27 W8 157.1(4) . .
C50 O29 W8 126.2(7) . .
W9 O30 W7 147.0(4) . .
W12 O31 W9 156.9(4) . .
C57 O33 W9 126.0(7) . .
W11 O34 W10 150.6(4) . .
C64 O36 W10 128.3(9) . .
W12 O37 W11 151.9(4) . .
C71 O39 W11 126.3(8) . .
W10 O40 W12 149.9(4) . .
C78 O42 W12 125.3(9) . .
C4 N1 C3 107.3(9) . .
C4 N1 C2 108.9(10) . .
C3 N1 C2 109.1(10) . .
C4 N1 W1 117.2(7) . .
C3 N1 W1 111.0(7) . .
C2 N1 W1 103.0(6) . .
C7 N2 C5 112.2(12) . .
C7 N2 C6 110.5(11) . .
C5 N2 C6 110.2(11) . .
C10 N3 C11 109.3(13) . .
C10 N3 C9 113.2(14) . .
C11 N3 C9 106.6(10) . .
C10 N3 W2 108.8(8) . .
C11 N3 W2 116.3(7) . .
C9 N3 W2 102.7(8) . .
C12 N4 C13 111.2(17) . .
C12 N4 C14 109.8(16) . .
C13 N4 C14 104.0(19) . .
C17 N5 C18 109.3(12) . .
C17 N5 C16 111.6(16) . .
C18 N5 C16 105.1(12) . .
C17 N5 W3 114.4(8) . .
C18 N5 W3 111.6(8) . .
C16 N5 W3 104.3(8) . .
C20 N6 C19 109.9(18) . .
C20 N6 C21 107.3(18) . .
C19 N6 C21 105.0(17) . .
C23A N7 C24 94(2) . .
C23A N7 C25 121.5(18) . .
C24 N7 C25 109.8(16) . .
C24 N7 C23 121.4(18) . .
C25 N7 C23 99.2(15) . .
C23A N7 W4 104.2(14) . .
C24 N7 W4 109.0(9) . .
C25 N7 W4 116.2(7) . .
C23 N7 W4 101.4(11) . .
C32 N9 C31 107.7(14) . .
C32 N9 C30 111.5(16) . .
C31 N9 C30 107.6(12) . .
C32 N9 W5 113.8(8) . .
C31 N9 W5 114.2(10) . .
C30 N9 W5 101.8(10) . .
C33 N10 C35 114(2) . .
C33 N10 C34 114(2) . .
C35 N10 C34 101(2) . .
C37 N11 C38 100(2) . .
C37 N11 C39 118(2) . .
C38 N11 C39 105.2(17) . .
C38 N11 C37A 121(2) . .
C39 N11 C37A 99.2(18) . .
C37 N11 W6 105.1(13) . .
C38 N11 W6 112.3(11) . .
C39 N11 W6 115.9(9) . .
C37A N11 W6 103.0(12) . .
C45 N13 C46 108.9(14) . .
C45 N13 C44 112.8(18) . .
C46 N13 C44 106.5(15) . .
C45 N13 W7 111.3(8) . .
C46 N13 W7 113.7(8) . .
C44 N13 W7 103.4(8) . .
C49 N14 C48 108.6(18) . .
C49 N14 C47 109.8(19) . .
C48 N14 C47 113.5(16) . .
C52 N15 C53 108.9(10) . .
C52 N15 C51 107.8(10) . .
C53 N15 C51 112.2(11) . .
C52 N15 W8 114.9(7) . .
C53 N15 W8 108.8(7) . .
C51 N15 W8 104.2(7) . .
C54 N16 C55 114.6(14) . .
C54 N16 C56 112.7(14) . .
C55 N16 C56 107.8(15) . .
C54 N16 H16 107.1 . .
C55 N16 H16 107.1 . .
C56 N16 H16 107.1 . .
C59 N17 C60 106.3(10) . .
C59 N17 C58 109.2(9) . .
C60 N17 C58 109.8(9) . .
C59 N17 W9 112.1(7) . .
C60 N17 W9 116.2(6) . .
C58 N17 W9 103.1(7) . .
C63 N18 C61 108.8(12) . .
C63 N18 C62 110.7(15) . .
C61 N18 C62 110.8(10) . .
C67 N19 C66 105.3(14) . .
C67 N19 C65A 98(2) . .
C66 N19 C65A 122(2) . .
C67 N19 C65 129(3) . .
C66 N19 C65 92(3) . .
C67 N19 W10 115.6(8) . .
C66 N19 W10 110.9(9) . .
C65A N19 W10 105.1(12) . .
C65 N19 W10 101.4(18) . .
C69 N20 C68 113(2) . .
C69 N20 C70 103(3) . .
C68 N20 C70 103(2) . .
C73 N21 C72 109.2(11) . .
C73 N21 C74 105.5(13) . .
C72 N21 C74 107.6(14) . .
C73 N21 W11 112.0(8) . .
C72 N21 W11 105.9(8) . .
C74 N21 W11 116.5(8) . .
C76 N22 C75 109.6(16) . .
C76 N22 C77 107.4(19) . .
C75 N22 C77 109.2(16) . .
C80 N23 C79 107.8(17) . .
C80 N23 C81 102.4(19) . .
C79 N23 C81 115(2) . .
C80 N23 W12 112.6(10) . .
C79 N23 W12 104.4(9) . .
C81 N23 W12 115.2(9) . .
C82A N24 C84 134(4) . .
C82 N24 C84 115(3) . .
C82A N24 C84A 145(4) . .
C82 N24 C84A 107(3) . .
C82A N24 C83A 98(4) . .
C82 N24 C83A 117(3) . .
C84 N24 C83A 57(3) . .
C84A N24 C83A 98(3) . .
C82A N24 C83 80(3) . .
C82 N24 C83 116(3) . .
C84 N24 C83 100(4) . .
C84A N24 C83 132(3) . .
C83A N24 C83 45(3) . .
O4 C1 C2 107.1(10) . .
O4 C1 C5 110.6(10) . .
C2 C1 C5 115.0(12) . .
O4 C1 H1 108.0 . .
C2 C1 H1 108.0 . .
C5 C1 H1 108.0 . .
N1 C2 C1 112.8(11) . .
N1 C2 H2A 109.0 . .
C1 C2 H2A 109.0 . .
N1 C2 H2B 109.0 . .
C1 C2 H2B 109.0 . .
H2A C2 H2B 107.8 . .
N1 C3 H3A 109.5 . .
N1 C3 H3B 109.5 . .
H3A C3 H3B 109.5 . .
N1 C3 H3C 109.5 . .
H3A C3 H3C 109.5 . .
H3B C3 H3C 109.5 . .
N1 C4 H4A 109.5 . .
N1 C4 H4B 109.5 . .
H4A C4 H4B 109.5 . .
N1 C4 H4C 109.5 . .
H4A C4 H4C 109.5 . .
H4B C4 H4C 109.5 . .
N2 C5 C1 115.3(11) . .
N2 C5 H5A 108.4 . .
C1 C5 H5A 108.4 . .
N2 C5 H5B 108.4 . .
C1 C5 H5B 108.4 . .
H5A C5 H5B 107.5 . .
N2 C6 H6A 109.5 . .
N2 C6 H6B 109.5 . .
H6A C6 H6B 109.5 . .
N2 C6 H6C 109.5 . .
H6A C6 H6C 109.5 . .
H6B C6 H6C 109.5 . .
N2 C7 H7A 109.5 . .
N2 C7 H7B 109.5 . .
H7A C7 H7B 109.5 . .
N2 C7 H7C 109.5 . .
H7A C7 H7C 109.5 . .
H7B C7 H7C 109.5 . .
O8 C8 C9 108.0(12) . .
O8 C8 C12 109.4(13) . .
C9 C8 C12 119.6(15) . .
O8 C8 H8 106.4 . .
C9 C8 H8 106.4 . .
C12 C8 H8 106.4 . .
C8 C9 N3 112.4(12) . .
C8 C9 H9A 109.1 . .
N3 C9 H9A 109.1 . .
C8 C9 H9B 109.1 . .
N3 C9 H9B 109.1 . .
H9A C9 H9B 107.9 . .
N3 C10 H10A 109.5 . .
N3 C10 H10B 109.5 . .
H10A C10 H10B 109.5 . .
N3 C10 H10C 109.5 . .
H10A C10 H10C 109.5 . .
H10B C10 H10C 109.5 . .
N3 C11 H11A 109.5 . .
N3 C11 H11B 109.5 . .
H11A C11 H11B 109.5 . .
N3 C11 H11C 109.5 . .
H11A C11 H11C 109.5 . .
H11B C11 H11C 109.5 . .
N4 C12 C8 113.6(15) . .
N4 C12 H12A 108.9 . .
C8 C12 H12A 108.9 . .
N4 C12 H12B 108.9 . .
C8 C12 H12B 108.9 . .
H12A C12 H12B 107.7 . .
N4 C13 H13A 109.5 . .
N4 C13 H13B 109.5 . .
H13A C13 H13B 109.5 . .
N4 C13 H13C 109.5 . .
H13A C13 H13C 109.5 . .
H13B C13 H13C 109.5 . .
N4 C14 H14A 109.5 . .
N4 C14 H14B 109.5 . .
H14A C14 H14B 109.5 . .
N4 C14 H14C 109.5 . .
H14A C14 H14C 109.5 . .
H14B C14 H14C 109.5 . .
O12 C15 C16 110.6(14) . .
O12 C15 C19 110.4(12) . .
C16 C15 C19 126.5(15) . .
O12 C15 H15 101.8 . .
C16 C15 H15 101.8 . .
C19 C15 H15 101.8 . .
C15 C16 N5 114.7(13) . .
C15 C16 H16A 108.6 . .
N5 C16 H16A 108.6 . .
C15 C16 H16B 108.6 . .
N5 C16 H16B 108.6 . .
H16A C16 H16B 107.6 . .
N5 C17 H17A 109.5 . .
N5 C17 H17B 109.5 . .
H17A C17 H17B 109.5 . .
N5 C17 H17C 109.5 . .
H17A C17 H17C 109.5 . .
H17B C17 H17C 109.5 . .
N5 C18 H18A 109.5 . .
N5 C18 H18B 109.5 . .
H18A C18 H18B 109.5 . .
N5 C18 H18C 109.5 . .
H18A C18 H18C 109.5 . .
H18B C18 H18C 109.5 . .
N6 C19 C15 113.9(16) . .
N6 C19 H19A 108.8 . .
C15 C19 H19A 108.8 . .
N6 C19 H19B 108.8 . .
C15 C19 H19B 108.8 . .
H19A C19 H19B 107.7 . .
N6 C20 H20A 109.5 . .
N6 C20 H20B 109.5 . .
H20A C20 H20B 109.5 . .
N6 C20 H20C 109.5 . .
H20A C20 H20C 109.5 . .
H20B C20 H20C 109.5 . .
N6 C21 H21A 109.5 . .
N6 C21 H21B 109.5 . .
H21A C21 H21B 109.5 . .
N6 C21 H21C 109.5 . .
H21A C21 H21C 109.5 . .
H21B C21 H21C 109.5 . .
N7 C24 H24A 109.5 . .
N7 C24 H24B 109.5 . .
H24A C24 H24B 109.5 . .
N7 C24 H24C 109.5 . .
H24A C24 H24C 109.5 . .
H24B C24 H24C 109.5 . .
N7 C25 H25A 109.5 . .
N7 C25 H25B 109.5 . .
H25A C25 H25B 109.5 . .
N7 C25 H25C 109.5 . .
H25A C25 H25C 109.5 . .
H25B C25 H25C 109.5 . .
C27 N8 C26 108(3) . .
C27 N8 C28 112(3) . .
C26 N8 C28 112(3) . .
O15 C22 C23 104.7(19) . .
O15 C22 C26 115(2) . .
C23 C22 C26 114(2) . .
O15 C22 H22 107.7 . .
C23 C22 H22 107.7 . .
C26 C22 H22 107.7 . .
C22 C23 N7 112(2) . .
C22 C23 H23A 109.3 . .
N7 C23 H23A 109.3 . .
C22 C23 H23B 109.3 . .
N7 C23 H23B 109.3 . .
H23A C23 H23B 107.9 . .
N8 C26 C22 113(2) . .
N8 C26 H26A 109.1 . .
C22 C26 H26A 109.1 . .
N8 C26 H26B 109.1 . .
C22 C26 H26B 109.1 . .
H26A C26 H26B 107.8 . .
N8 C28 H28A 109.5 . .
N8 C28 H28B 109.5 . .
H28A C28 H28B 109.5 . .
N8 C28 H28C 109.5 . .
H28A C28 H28C 109.5 . .
H28B C28 H28C 109.5 . .
C28A N8A C27A 113(3) . .
C28A N8A C26A 113(3) . .
C27A N8A C26A 116(3) . .
C23A C22A C26A 111(4) . .
C23A C22A O15 105(3) . .
C26A C22A O15 103(3) . .
C23A C22A H22A 112.2 . .
C26A C22A H22A 112.2 . .
O15 C22A H22A 112.2 . .
N7 C23A C22A 110(3) . .
N7 C23A H23C 109.7 . .
C22A C23A H23C 109.7 . .
N7 C23A H23D 109.7 . .
C22A C23A H23D 109.7 . .
H23C C23A H23D 108.2 . .
C22A C26A N8A 117(4) . .
C22A C26A H26C 108.0 . .
N8A C26A H26C 108.0 . .
C22A C26A H26D 108.0 . .
N8A C26A H26D 108.0 . .
H26C C26A H26D 107.3 . .
N8A C27A H27D 109.5 . .
N8A C27A H27E 109.5 . .
H27D C27A H27E 109.5 . .
N8A C27A H27F 109.5 . .
H27D C27A H27F 109.5 . .
H27E C27A H27F 109.5 . .
N8A C28A H28D 109.5 . .
N8A C28A H28E 109.5 . .
H28D C28A H28E 109.5 . .
N8A C28A H28F 109.5 . .
H28D C28A H28F 109.5 . .
H28E C28A H28F 109.5 . .
O18 C29 C30 109.1(12) . .
O18 C29 C33 107.1(14) . .
C30 C29 C33 115.5(17) . .
O18 C29 H29 108.3 . .
C30 C29 H29 108.3 . .
C33 C29 H29 108.3 . .
C29 C30 N9 112.6(13) . .
C29 C30 H30A 109.1 . .
N9 C30 H30A 109.1 . .
C29 C30 H30B 109.1 . .
N9 C30 H30B 109.1 . .
H30A C30 H30B 107.8 . .
N9 C31 H31A 109.5 . .
N9 C31 H31B 109.5 . .
H31A C31 H31B 109.5 . .
N9 C31 H31C 109.5 . .
H31A C31 H31C 109.5 . .
H31B C31 H31C 109.5 . .
N9 C32 H32A 109.5 . .
N9 C32 H32B 109.5 . .
H32A C32 H32B 109.5 . .
N9 C32 H32C 109.5 . .
H32A C32 H32C 109.5 . .
H32B C32 H32C 109.5 . .
N10 C33 C29 115.7(18) . .
N10 C33 H33A 108.4 . .
C29 C33 H33A 108.4 . .
N10 C33 H33B 108.4 . .
C29 C33 H33B 108.4 . .
H33A C33 H33B 107.4 . .
N10 C34 H34A 109.5 . .
N10 C34 H34B 109.5 . .
H34A C34 H34B 109.5 . .
N10 C34 H34C 109.5 . .
H34A C34 H34C 109.5 . .
H34B C34 H34C 109.5 . .
N10 C35 H35A 109.5 . .
N10 C35 H35B 109.5 . .
H35A C35 H35B 109.5 . .
N10 C35 H35C 109.5 . .
H35A C35 H35C 109.5 . .
H35B C35 H35C 109.5 . .
C40 C36 O21 116(2) . .
C40 C36 C37 133(3) . .
O21 C36 C37 109(2) . .
C40 C36 H36 94.4 . .
O21 C36 H36 94.4 . .
C37 C36 H36 94.4 . .
N11 C37 C36 122(2) . .
N11 C37 H37A 106.9 . .
C36 C37 H37A 106.9 . .
N11 C37 H37B 106.9 . .
C36 C37 H37B 106.9 . .
H37A C37 H37B 106.7 . .
C36 C40 N12 121(3) . .
C36 C40 H40A 107.0 . .
N12 C40 H40A 107.0 . .
C36 C40 H40B 107.0 . .
N12 C40 H40B 107.0 . .
H40A C40 H40B 106.8 . .
C42 N12 C41 98(4) . .
C42 N12 C40 125(5) . .
C41 N12 C40 109(4) . .
N12 C41 H41A 109.5 . .
N12 C41 H41B 109.5 . .
H41A C41 H41B 109.5 . .
N12 C41 H41C 109.5 . .
H41A C41 H41C 109.5 . .
H41B C41 H41C 109.5 . .
N12 C42 H42A 109.5 . .
N12 C42 H42B 109.5 . .
H42A C42 H42B 109.5 . .
N12 C42 H42C 109.5 . .
H42A C42 H42C 109.5 . .
H42B C42 H42C 109.5 . .
C37A C36A C40A 139(3) . .
C37A C36A O21 107(2) . .
C40A C36A O21 111(2) . .
C37A C36A H36A 96.0 . .
C40A C36A H36A 96.0 . .
O21 C36A H36A 96.0 . .
C36A C37A N11 126(2) . .
C36A C37A H37C 105.9 . .
N11 C37A H37C 105.9 . .
C36A C37A H37D 105.9 . .
N11 C37A H37D 105.9 . .
H37C C37A H37D 106.2 . .
C36A C40A N12A 114(3) . .
C36A C40A H40C 108.8 . .
N12A C40A H40C 108.8 . .
C36A C40A H40D 108.8 . .
N12A C40A H40D 108.8 . .
H40C C40A H40D 107.7 . .
C41A N12A C40A 110(7) . .
C41A N12A C42A 103(5) . .
C40A N12A C42A 105(5) . .
N12A C41A H41D 109.5 . .
N12A C41A H41E 109.5 . .
H41D C41A H41E 109.5 . .
N12A C41A H41F 109.5 . .
H41D C41A H41F 109.5 . .
H41E C41A H41F 109.5 . .
N12A C42A H42D 109.5 . .
N12A C42A H42E 109.5 . .
H42D C42A H42E 109.5 . .
N12A C42A H42F 109.5 . .
H42D C42A H42F 109.5 . .
H42E C42A H42F 109.5 . .
N11 C38 H38A 109.5 . .
N11 C38 H38B 109.5 . .
H38A C38 H38B 109.5 . .
N11 C38 H38C 109.5 . .
H38A C38 H38C 109.5 . .
H38B C38 H38C 109.5 . .
N11 C39 H39A 109.5 . .
N11 C39 H39B 109.5 . .
H39A C39 H39B 109.5 . .
N11 C39 H39C 109.5 . .
H39A C39 H39C 109.5 . .
H39B C39 H39C 109.5 . .
C44 C43 C47 130.6(16) . .
C44 C43 O25 113.7(14) . .
C47 C43 O25 115.1(14) . .
C44 C43 H43 92.4 . .
C47 C43 H43 92.4 . .
O25 C43 H43 92.4 . .
C43 C44 N13 120.1(15) . .
C43 C44 H44A 107.3 . .
N13 C44 H44A 107.3 . .
C43 C44 H44B 107.3 . .
N13 C44 H44B 107.3 . .
H44A C44 H44B 106.9 . .
N13 C45 H45A 109.5 . .
N13 C45 H45B 109.5 . .
H45A C45 H45B 109.5 . .
N13 C45 H45C 109.5 . .
H45A C45 H45C 109.5 . .
H45B C45 H45C 109.5 . .
N13 C46 H46A 109.5 . .
N13 C46 H46B 109.5 . .
H46A C46 H46B 109.5 . .
N13 C46 H46C 109.5 . .
H46A C46 H46C 109.5 . .
H46B C46 H46C 109.5 . .
C43 C47 N14 117.1(17) . .
C43 C47 H47A 108.0 . .
N14 C47 H47A 108.0 . .
C43 C47 H47B 108.0 . .
N14 C47 H47B 108.0 . .
H47A C47 H47B 107.3 . .
N14 C48 H48A 109.5 . .
N14 C48 H48B 109.5 . .
H48A C48 H48B 109.5 . .
N14 C48 H48C 109.5 . .
H48A C48 H48C 109.5 . .
H48B C48 H48C 109.5 . .
N14 C49 H49A 109.5 . .
N14 C49 H49B 109.5 . .
H49A C49 H49B 109.5 . .
N14 C49 H49C 109.5 . .
H49A C49 H49C 109.5 . .
H49B C49 H49C 109.5 . .
O29 C50 C51 113.0(12) . .
O29 C50 C54 110.2(11) . .
C51 C50 C54 120.2(15) . .
O29 C50 H50 103.8 . .
C51 C50 H50 103.8 . .
C54 C50 H50 103.8 . .
C50 C51 N15 112.8(12) . .
C50 C51 H51A 109.0 . .
N15 C51 H51A 109.0 . .
C50 C51 H51B 109.0 . .
N15 C51 H51B 109.0 . .
H51A C51 H51B 107.8 . .
N15 C52 H52A 109.5 . .
N15 C52 H52B 109.5 . .
H52A C52 H52B 109.5 . .
N15 C52 H52C 109.5 . .
H52A C52 H52C 109.5 . .
H52B C52 H52C 109.5 . .
N15 C53 H53A 109.5 . .
N15 C53 H53B 109.5 . .
H53A C53 H53B 109.5 . .
N15 C53 H53C 109.5 . .
H53A C53 H53C 109.5 . .
H53B C53 H53C 109.5 . .
N16 C54 C50 117.7(12) . .
N16 C54 H54A 107.9 . .
C50 C54 H54A 107.9 . .
N16 C54 H54B 107.9 . .
C50 C54 H54B 107.9 . .
H54A C54 H54B 107.2 . .
N16 C55 H55A 109.5 . .
N16 C55 H55B 109.5 . .
H55A C55 H55B 109.5 . .
N16 C55 H55C 109.5 . .
H55A C55 H55C 109.5 . .
H55B C55 H55C 109.5 . .
N16 C56 H56A 109.5 . .
N16 C56 H56B 109.5 . .
H56A C56 H56B 109.5 . .
N16 C56 H56C 109.5 . .
H56A C56 H56C 109.5 . .
H56B C56 H56C 109.5 . .
O33 C57 C58 107.8(9) . .
O33 C57 C61 110.6(11) . .
C58 C57 C61 114.0(10) . .
O33 C57 H57 108.1 . .
C58 C57 H57 108.1 . .
C61 C57 H57 108.1 . .
C57 C58 N17 109.9(9) . .
C57 C58 H58A 109.7 . .
N17 C58 H58A 109.7 . .
C57 C58 H58B 109.7 . .
N17 C58 H58B 109.7 . .
H58A C58 H58B 108.2 . .
N17 C59 H59A 109.5 . .
N17 C59 H59B 109.5 . .
H59A C59 H59B 109.5 . .
N17 C59 H59C 109.5 . .
H59A C59 H59C 109.5 . .
H59B C59 H59C 109.5 . .
N17 C60 H60A 109.5 . .
N17 C60 H60B 109.5 . .
H60A C60 H60B 109.5 . .
N17 C60 H60C 109.5 . .
H60A C60 H60C 109.5 . .
H60B C60 H60C 109.5 . .
N18 C61 C57 114.9(10) . .
N18 C61 H61A 108.6 . .
C57 C61 H61A 108.6 . .
N18 C61 H61B 108.6 . .
C57 C61 H61B 108.6 . .
H61A C61 H61B 107.5 . .
N18 C62 H62A 109.5 . .
N18 C62 H62B 109.5 . .
H62A C62 H62B 109.5 . .
N18 C62 H62C 109.5 . .
H62A C62 H62C 109.5 . .
H62B C62 H62C 109.5 . .
N18 C63 H63A 109.5 . .
N18 C63 H63B 109.5 . .
H63A C63 H63B 109.5 . .
N18 C63 H63C 109.5 . .
H63A C63 H63C 109.5 . .
H63B C63 H63C 109.5 . .
C65 C64 O36 109(2) . .
C65 C64 C68 136.0(18) . .
O36 C64 C68 113.1(14) . .
O36 C64 C65A 109.5(14) . .
C68 C64 C65A 129.8(19) . .
C65 C64 H64 94.1 . .
O36 C64 H64 94.1 . .
C68 C64 H64 94.1 . .
C65A C64 H64 57.2 . .
C65 C64 H64A 62.5 . .
O36 C64 H64A 99.1 . .
C68 C64 H64A 99.1 . .
C65A C64 H64A 99.1 . .
H64 C64 H64A 155.8 . .
C64 C65 N19 114(4) . .
C64 C65 H65A 108.8 . .
N19 C65 H65A 108.8 . .
C64 C65 H65B 108.8 . .
N19 C65 H65B 108.8 . .
H65A C65 H65B 107.7 . .
N19 C65A C64 112(2) . .
N19 C65A H65C 109.3 . .
C64 C65A H65C 109.3 . .
N19 C65A H65D 109.3 . .
C64 C65A H65D 109.3 . .
H65C C65A H65D 107.9 . .
N19 C66 H66A 109.5 . .
N19 C66 H66B 109.5 . .
H66A C66 H66B 109.5 . .
N19 C66 H66C 109.5 . .
H66A C66 H66C 109.5 . .
H66B C66 H66C 109.5 . .
N19 C67 H67A 109.5 . .
N19 C67 H67B 109.5 . .
H67A C67 H67B 109.5 . .
N19 C67 H67C 109.5 . .
H67A C67 H67C 109.5 . .
H67B C67 H67C 109.5 . .
C64 C68 N20 116.0(16) . .
C64 C68 H68A 108.3 . .
N20 C68 H68A 108.3 . .
C64 C68 H68B 108.3 . .
N20 C68 H68B 108.3 . .
H68A C68 H68B 107.4 . .
N20 C69 H69A 109.5 . .
N20 C69 H69B 109.5 . .
H69A C69 H69B 109.5 . .
N20 C69 H69C 109.5 . .
H69A C69 H69C 109.5 . .
H69B C69 H69C 109.5 . .
N20 C70 H70A 109.5 . .
N20 C70 H70B 109.5 . .
H70A C70 H70B 109.5 . .
N20 C70 H70C 109.5 . .
H70A C70 H70C 109.5 . .
H70B C70 H70C 109.5 . .
C72 C71 O39 114.3(13) . .
C72 C71 C75 126.7(15) . .
O39 C71 C75 113.3(13) . .
C72 C71 H71 97.9 . .
O39 C71 H71 97.9 . .
C75 C71 H71 97.9 . .
C71 C72 N21 115.6(12) . .
C71 C72 H72A 108.4 . .
N21 C72 H72A 108.4 . .
C71 C72 H72B 108.4 . .
N21 C72 H72B 108.4 . .
H72A C72 H72B 107.4 . .
N21 C73 H73A 109.5 . .
N21 C73 H73B 109.5 . .
H73A C73 H73B 109.5 . .
N21 C73 H73C 109.5 . .
H73A C73 H73C 109.5 . .
H73B C73 H73C 109.5 . .
N21 C74 H74A 109.5 . .
N21 C74 H74B 109.5 . .
H74A C74 H74B 109.5 . .
N21 C74 H74C 109.5 . .
H74A C74 H74C 109.5 . .
H74B C74 H74C 109.5 . .
C71 C75 N22 117.0(14) . .
C71 C75 H75A 108.0 . .
N22 C75 H75A 108.0 . .
C71 C75 H75B 108.0 . .
N22 C75 H75B 108.0 . .
H75A C75 H75B 107.3 . .
N22 C76 H76A 109.5 . .
N22 C76 H76B 109.5 . .
H76A C76 H76B 109.5 . .
N22 C76 H76C 109.5 . .
H76A C76 H76C 109.5 . .
H76B C76 H76C 109.5 . .
N22 C77 H77A 109.5 . .
N22 C77 H77B 109.5 . .
H77A C77 H77B 109.5 . .
N22 C77 H77C 109.5 . .
H77A C77 H77C 109.5 . .
H77B C77 H77C 109.5 . .
C79 C78 C82A 125(3) . .
C79 C78 O42 113.4(13) . .
C82A C78 O42 120(3) . .
C79 C78 C82 135(2) . .
O42 C78 C82 105.0(16) . .
C79 C78 H78 98.6 . .
C82A C78 H78 64.9 . .
O42 C78 H78 98.6 . .
C82 C78 H78 98.6 . .
C79 C78 H78A 93.3 . .
C82A C78 H78A 93.3 . .
O42 C78 H78A 93.3 . .
C82 C78 H78A 60.5 . .
H78 C78 H78A 158.2 . .
C78 C79 N23 120.7(14) . .
C78 C79 H79A 107.2 . .
N23 C79 H79A 107.2 . .
C78 C79 H79B 107.2 . .
N23 C79 H79B 107.2 . .
H79A C79 H79B 106.8 . .
N23 C80 H80A 109.5 . .
N23 C80 H80B 109.5 . .
H80A C80 H80B 109.5 . .
N23 C80 H80C 109.5 . .
H80A C80 H80C 109.5 . .
H80B C80 H80C 109.5 . .
N23 C81 H81A 109.5 . .
N23 C81 H81B 109.5 . .
H81A C81 H81B 109.5 . .
N23 C81 H81C 109.5 . .
H81A C81 H81C 109.5 . .
H81B C81 H81C 109.5 . .
N24 C82 C78 111(2) . .
N24 C82 H82A 109.4 . .
C78 C82 H82A 109.4 . .
N24 C82 H82B 109.4 . .
C78 C82 H82B 109.4 . .
H82A C82 H82B 108.0 . .
N24 C83 H83A 109.5 . .
N24 C83 H83B 109.5 . .
H83A C83 H83B 109.5 . .
N24 C83 H83C 109.5 . .
H83A C83 H83C 109.5 . .
H83B C83 H83C 109.5 . .
N24 C84 H84A 109.5 . .
N24 C84 H84B 109.5 . .
H84A C84 H84B 109.5 . .
N24 C84 H84C 109.5 . .
H84A C84 H84C 109.5 . .
H84B C84 H84C 109.5 . .
C78 C82A N24 123(4) . .
C78 C82A H82C 106.5 . .
N24 C82A H82C 106.5 . .
C78 C82A H82D 106.5 . .
N24 C82A H82D 106.5 . .
H82C C82A H82D 106.5 . .
N24 C83A H83D 109.5 . .
N24 C83A H83E 109.5 . .
H83D C83A H83E 109.5 . .
N24 C83A H83F 109.5 . .
H83D C83A H83F 109.5 . .
H83E C83A H83F 109.5 . .
N24 C84A H84D 109.5 . .
N24 C84A H84E 109.5 . .
H84D C84A H84E 109.5 . .
N24 C84A H84F 109.5 . .
H84D C84A H84F 109.5 . .
H84E C84A H84F 109.5 . .
C91 O50 H50A 109.5 . .
O50 C91 C92 120(2) . .
O50 C91 C93 109.9(18) . .
C92 C91 C93 102(2) . .
O50 C91 H91 108.4 . .
C92 C91 H91 108.4 . .
C93 C91 H91 108.4 . .
C91 C92 H92A 109.5 . .
C91 C92 H92B 109.5 . .
H92A C92 H92B 109.5 . .
C91 C92 H92C 109.5 . .
H92A C92 H92C 109.5 . .
H92B C92 H92C 109.5 . .
C91 C93 H93A 109.5 . .
C91 C93 H93B 109.5 . .
H93A C93 H93B 109.5 . .
C91 C93 H93C 109.5 . .
H93A C93 H93C 109.5 . .
H93B C93 H93C 109.5 . .
C102 C101 C103 117(5) . 2_667
C102 C101 H101 121.4 . .
C103 C101 H101 121.4 2_667 .
C101 C102 C103 124(5) . .
C101 C102 H102 118.0 . .
C103 C102 H102 118.0 . .
C101 C103 C102 119(4) 2_667 .
C101 C103 H103 120.5 2_667 .
C102 C103 H103 120.5 . .

loop_
_geom_bond_atom_site_label_1
_geom_bond_atom_site_label_2
_geom_bond_distance
_geom_bond_site_symmetry_2
W1 O3 1.726(7) .
W1 O9 1.784(7) .
W1 O2 1.892(6) .
W1 O4 1.905(7) .
W1 O1 2.178(6) .
W1 N1 2.402(9) .
W2 O7 1.723(7) .
W2 O1 1.754(6) .
W2 O8 1.910(8) .
W2 O6 1.916(7) .
W2 O5 2.196(7) .
W2 N3 2.341(10) .
W3 O11 1.718(7) .
W3 O5 1.760(6) .
W3 O10 1.903(6) .
W3 O12 1.920(8) .
W3 O9 2.210(7) .
W3 N5 2.367(9) .
W4 O14 1.732(7) .
W4 O13 1.760(7) .
W4 O2 1.884(7) .
W4 O15 1.907(8) .
W4 O19 2.175(7) .
W4 N7 2.428(10) .
W5 O17 1.718(8) .
W5 O16 1.761(7) .
W5 O6 1.874(7) .
W5 O18 1.917(8) .
W5 O13 2.213(7) .
W5 N9 2.346(11) .
W6 O20 1.720(8) .
W6 O19 1.767(7) .
W6 O10 1.876(6) .
W6 O21 1.918(9) .
W6 O16 2.210(7) .
W6 N11 2.378(12) .
W7 O24 1.712(7) .
W7 O22 1.762(7) .
W7 O23 1.905(7) .
W7 O25 1.927(7) .
W7 O30 2.235(6) .
W7 N13 2.382(9) .
W8 O28 1.716(7) .
W8 O26 1.765(6) .
W8 O27 1.905(7) .
W8 O29 1.906(8) .
W8 O22 2.193(7) .
W8 N15 2.382(8) .
W9 O32 1.716(7) .
W9 O30 1.781(6) .
W9 O31 1.901(7) .
W9 O33 1.907(7) .
W9 O26 2.178(6) .
W9 N17 2.389(9) .
W10 O35 1.706(7) .
W10 O40 1.767(7) .
W10 O23 1.889(7) .
W10 O36 1.906(8) .
W10 O34 2.197(7) .
W10 N19 2.389(10) .
W11 O38 1.730(7) .
W11 O34 1.762(7) .
W11 O27 1.880(7) .
W11 O39 1.914(8) .
W11 O37 2.165(7) .
W11 N21 2.336(10) .
W12 O41 1.722(8) .
W12 O37 1.779(7) .
W12 O31 1.887(7) .
W12 O42 1.899(8) .
W12 O40 2.203(8) .
W12 N23 2.363(10) .
O4 C1 1.446(14) .
O8 C8 1.372(17) .
O12 C15 1.402(14) .
O15 C22 1.38(2) .
O15 C22A 1.58(4) .
O18 C29 1.397(14) .
O21 C36 1.37(3) .
O21 C36A 1.50(3) .
O25 C43 1.397(17) .
O29 C50 1.385(15) .
O33 C57 1.440(13) .
O36 C64 1.399(16) .
O39 C71 1.390(17) .
O42 C78 1.407(18) .
N1 C4 1.461(14) .
N1 C3 1.463(15) .
N1 C2 1.475(15) .
N2 C7 1.432(17) .
N2 C5 1.450(16) .
N2 C6 1.486(18) .
N3 C10 1.439(15) .
N3 C11 1.474(17) .
N3 C9 1.532(18) .
N4 C12 1.39(2) .
N4 C13 1.42(3) .
N4 C14 1.49(3) .
N5 C17 1.437(17) .
N5 C18 1.447(16) .
N5 C16 1.51(2) .
N6 C20 1.40(3) .
N6 C19 1.46(2) .
N6 C21 1.48(2) .
N7 C23A 1.42(3) .
N7 C24 1.45(2) .
N7 C25 1.459(16) .
N7 C23 1.55(3) .
N9 C32 1.45(2) .
N9 C31 1.472(18) .
N9 C30 1.47(2) .
N10 C33 1.37(2) .
N10 C35 1.39(3) .
N10 C34 1.41(3) .
N11 C37 1.34(3) .
N11 C38 1.42(2) .
N11 C39 1.454(18) .
N11 C37A 1.492(17) .
N13 C45 1.446(17) .
N13 C46 1.446(17) .
N13 C44 1.463(18) .
N14 C49 1.44(3) .
N14 C48 1.44(2) .
N14 C47 1.48(2) .
N15 C52 1.450(14) .
N15 C53 1.485(15) .
N15 C51 1.503(16) .
N16 C54 1.418(17) .
N16 C55 1.42(2) .
N16 C56 1.452(19) .
N16 H16 0.9300 .
N17 C59 1.479(14) .
N17 C60 1.500(15) .
N17 C58 1.502(15) .
N18 C63 1.437(19) .
N18 C61 1.452(17) .
N18 C62 1.46(2) .
N19 C67 1.451(19) .
N19 C66 1.47(2) .
N19 C65A 1.47(3) .
N19 C65 1.55(3) .
N20 C69 1.42(4) .
N20 C68 1.52(2) .
N20 C70 1.54(4) .
N21 C73 1.453(15) .
N21 C72 1.499(17) .
N21 C74 1.513(18) .
N22 C76 1.44(2) .
N22 C75 1.455(19) .
N22 C77 1.46(2) .
N23 C80 1.421(19) .
N23 C79 1.43(2) .
N23 C81 1.44(2) .
N24 C82A 1.38(5) .
N24 C82 1.42(3) .
N24 C84 1.53(2) .
N24 C84A 1.540(19) .
N24 C83A 1.548(19) .
N24 C83 1.548(19) .
C1 C2 1.487(17) .
C1 C5 1.507(18) .
C1 H1 1.0000 .
C2 H2A 0.9900 .
C2 H2B 0.9900 .
C3 H3A 0.9800 .
C3 H3B 0.9800 .
C3 H3C 0.9800 .
C4 H4A 0.9800 .
C4 H4B 0.9800 .
C4 H4C 0.9800 .
C5 H5A 0.9900 .
C5 H5B 0.9900 .
C6 H6A 0.9800 .
C6 H6B 0.9800 .
C6 H6C 0.9800 .
C7 H7A 0.9800 .
C7 H7B 0.9800 .
C7 H7C 0.9800 .
C8 C9 1.39(2) .
C8 C12 1.583(15) .
C8 H8 1.0000 .
C9 H9A 0.9900 .
C9 H9B 0.9900 .
C10 H10A 0.9800 .
C10 H10B 0.9800 .
C10 H10C 0.9800 .
C11 H11A 0.9800 .
C11 H11B 0.9800 .
C11 H11C 0.9800 .
C12 H12A 0.9900 .
C12 H12B 0.9900 .
C13 H13A 0.9800 .
C13 H13B 0.9800 .
C13 H13C 0.9800 .
C14 H14A 0.9800 .
C14 H14B 0.9800 .
C14 H14C 0.9800 .
C15 C16 1.41(2) .
C15 C19 1.49(2) .
C15 H15 1.0000 .
C16 H16A 0.9900 .
C16 H16B 0.9900 .
C17 H17A 0.9800 .
C17 H17B 0.9800 .
C17 H17C 0.9800 .
C18 H18A 0.9800 .
C18 H18B 0.9800 .
C18 H18C 0.9800 .
C19 H19A 0.9900 .
C19 H19B 0.9900 .
C20 H20A 0.9800 .
C20 H20B 0.9800 .
C20 H20C 0.9800 .
C21 H21A 0.9800 .
C21 H21B 0.9800 .
C21 H21C 0.9800 .
C24 H24A 0.9800 .
C24 H24B 0.9800 .
C24 H24C 0.9800 .
C25 H25A 0.9800 .
C25 H25B 0.9800 .
C25 H25C 0.9800 .
N8 C27 1.38(4) .
N8 C26 1.463(19) .
N8 C28 1.51(5) .
C22 C23 1.51(4) .
C22 C26 1.546(19) .
C22 H22 1.0000 .
C23 H23A 0.9900 .
C23 H23B 0.9900 .
C26 H26A 0.9900 .
C26 H26B 0.9900 .
C27 H27A 0.9800 .
C27 H27B 0.9800 .
C27 H27C 0.9800 .
C28 H28A 0.9800 .
C28 H28B 0.9800 .
C28 H28C 0.9800 .
N8A C28A 1.38(5) .
N8A C27A 1.46(5) .
N8A C26A 1.47(5) .
C22A C23A 1.43(5) .
C22A C26A 1.45(5) .
C22A H22A 1.0000 .
C23A H23C 0.9900 .
C23A H23D 0.9900 .
C26A H26C 0.9900 .
C26A H26D 0.9900 .
C27A H27D 0.9800 .
C27A H27E 0.9800 .
C27A H27F 0.9800 .
C28A H28D 0.9800 .
C28A H28E 0.9800 .
C28A H28F 0.9800 .
C29 C30 1.47(2) .
C29 C33 1.53(3) .
C29 H29 1.0000 .
C30 H30A 0.9900 .
C30 H30B 0.9900 .
C31 H31A 0.9800 .
C31 H31B 0.9800 .
C31 H31C 0.9800 .
C32 H32A 0.9800 .
C32 H32B 0.9800 .
C32 H32C 0.9800 .
C33 H33A 0.9900 .
C33 H33B 0.9900 .
C34 H34A 0.9800 .
C34 H34B 0.9800 .
C34 H34C 0.9800 .
C35 H35A 0.9800 .
C35 H35B 0.9800 .
C35 H35C 0.9800 .
C36 C40 1.30(4) .
C36 C37 1.469(18) .
C36 H36 1.0000 .
C37 H37A 0.9900 .
C37 H37B 0.9900 .
C40 N12 1.49(6) .
C40 H40A 0.9900 .
C40 H40B 0.9900 .
N12 C42 1.36(6) .
N12 C41 1.46(2) .
C41 H41A 0.9800 .
C41 H41B 0.9800 .
C41 H41C 0.9800 .
C42 H42A 0.9800 .
C42 H42B 0.9800 .
C42 H42C 0.9800 .
C36A C37A 1.32(3) .
C36A C40A 1.37(4) .
C36A H36A 1.0000 .
C37A H37C 0.9900 .
C37A H37D 0.9900 .
C40A N12A 1.41(8) .
C40A H40C 0.9900 .
C40A H40D 0.9900 .
N12A C41A 1.39(7) .
N12A C42A 1.46(2) .
C41A H41D 0.9800 .
C41A H41E 0.9800 .
C41A H41F 0.9800 .
C42A H42D 0.9800 .
C42A H42E 0.9800 .
C42A H42F 0.9800 .
C38 H38A 0.9800 .
C38 H38B 0.9800 .
C38 H38C 0.9800 .
C39 H39A 0.9800 .
C39 H39B 0.9800 .
C39 H39C 0.9800 .
C43 C44 1.32(2) .
C43 C47 1.38(2) .
C43 H43 1.0000 .
C44 H44A 0.9900 .
C44 H44B 0.9900 .
C45 H45A 0.9800 .
C45 H45B 0.9800 .
C45 H45C 0.9800 .
C46 H46A 0.9800 .
C46 H46B 0.9800 .
C46 H46C 0.9800 .
C47 H47A 0.9900 .
C47 H47B 0.9900 .
C48 H48A 0.9800 .
C48 H48B 0.9800 .
C48 H48C 0.9800 .
C49 H49A 0.9800 .
C49 H49B 0.9800 .
C49 H49C 0.9800 .
C50 C51 1.400(19) .
C50 C54 1.50(2) .
C50 H50 1.0000 .
C51 H51A 0.9900 .
C51 H51B 0.9900 .
C52 H52A 0.9800 .
C52 H52B 0.9800 .
C52 H52C 0.9800 .
C53 H53A 0.9800 .
C53 H53B 0.9800 .
C53 H53C 0.9800 .
C54 H54A 0.9900 .
C54 H54B 0.9900 .
C55 H55A 0.9800 .
C55 H55B 0.9800 .
C55 H55C 0.9800 .
C56 H56A 0.9800 .
C56 H56B 0.9800 .
C56 H56C 0.9800 .
C57 C58 1.485(17) .
C57 C61 1.506(18) .
C57 H57 1.0000 .
C58 H58A 0.9900 .
C58 H58B 0.9900 .
C59 H59A 0.9800 .
C59 H59B 0.9800 .
C59 H59C 0.9800 .
C60 H60A 0.9800 .
C60 H60B 0.9800 .
C60 H60C 0.9800 .
C61 H61A 0.9900 .
C61 H61B 0.9900 .
C62 H62A 0.9800 .
C62 H62B 0.9800 .
C62 H62C 0.9800 .
C63 H63A 0.9800 .
C63 H63B 0.9800 .
C63 H63C 0.9800 .
C64 C65 1.39(6) .
C64 C68 1.40(2) .
C64 C65A 1.51(4) .
C64 H64 1.0000 .
C64 H64A 1.0000 .
C65 H65A 0.9900 .
C65 H65B 0.9900 .
C65A H65C 0.9900 .
C65A H65D 0.9900 .
C66 H66A 0.9800 .
C66 H66B 0.9800 .
C66 H66C 0.9800 .
C67 H67A 0.9800 .
C67 H67B 0.9800 .
C67 H67C 0.9800 .
C68 H68A 0.9900 .
C68 H68B 0.9900 .
C69 H69A 0.9800 .
C69 H69B 0.9800 .
C69 H69C 0.9800 .
C70 H70A 0.9800 .
C70 H70B 0.9800 .
C70 H70C 0.9800 .
C71 C72 1.37(2) .
C71 C75 1.40(2) .
C71 H71 1.0000 .
C72 H72A 0.9900 .
C72 H72B 0.9900 .
C73 H73A 0.9800 .
C73 H73B 0.9800 .
C73 H73C 0.9800 .
C74 H74A 0.9800 .
C74 H74B 0.9800 .
C74 H74C 0.9800 .
C75 H75A 0.9900 .
C75 H75B 0.9900 .
C76 H76A 0.9800 .
C76 H76B 0.9800 .
C76 H76C 0.9800 .
C77 H77A 0.9800 .
C77 H77B 0.9800 .
C77 H77C 0.9800 .
C78 C79 1.32(2) .
C78 C82A 1.37(5) .
C78 C82 1.51(3) .
C78 H78 1.0000 .
C78 H78A 1.0000 .
C79 H79A 0.9900 .
C79 H79B 0.9900 .
C80 H80A 0.9800 .
C80 H80B 0.9800 .
C80 H80C 0.9800 .
C81 H81A 0.9800 .
C81 H81B 0.9800 .
C81 H81C 0.9800 .
C82 H82A 0.9900 .
C82 H82B 0.9900 .
C83 H83A 0.9800 .
C83 H83B 0.9800 .
C83 H83C 0.9800 .
C84 H84A 0.9800 .
C84 H84B 0.9800 .
C84 H84C 0.9800 .
C82A H82C 0.9900 .
C82A H82D 0.9900 .
C83A H83D 0.9800 .
C83A H83E 0.9800 .
C83A H83F 0.9800 .
C84A H84D 0.9800 .
C84A H84E 0.9800 .
C84A H84F 0.9800 .
O50 C91 1.33(2) .
O50 H50A 0.8400 .
C91 C92 1.45(3) .
C91 C93 1.588(17) .
C91 H91 1.0000 .
C92 H92A 0.9800 .
C92 H92B 0.9800 .
C92 H92C 0.9800 .
C93 H93A 0.9800 .
C93 H93B 0.9800 .
C93 H93C 0.9800 .
C101 C102 1.27(5) .
C101 C103 1.31(5) 2_667
C101 H101 0.9500 .
C102 C103 1.37(5) .
C102 H102 0.9500 .
C103 C101 1.31(5) 2_667
C103 H103 0.9500 .
